data_4347469
loop_
_publ_author_name
'Kishore, Pilli V. V. N.'
'Liao, Jian-Hong'
'Hou, Hsing-Nan'
'Lin, Yan-Ru'
'Liu, C. W.'

_publ_section_title
;
 Ferrocene-Functionalized Cu(I)/Ag(I) Dithiocarbamate Clusters.
;
_journal_issue 7
_journal_name_full 'Inorganic chemistry'
_journal_page_first 3663
_journal_page_last 3673
_journal_paper_doi 10.1021/acs.inorgchem.6b00201
_journal_volume 55
_journal_year 2016
_chemical_formula_sum 'C108 H231 Cu28 F6 N12 P S24'
_chemical_formula_weight 4391.56
_space_group_crystal_system triclinic
_space_group_IT_number 2
_space_group_name_Hall '-P 1'
_space_group_name_H-M_alt 'P -1'
_atom_sites_solution_hydrogens mixed
_audit_creation_method SHELXL-2014/7
_cell_angle_alpha 106.1630(10)
_cell_angle_beta 107.877(2)
_cell_angle_gamma 94.706(2)
_cell_formula_units_Z 1
_cell_length_a 15.3196(11)
_cell_length_b 15.5413(11)
_cell_length_c 20.7294(15)
_cell_measurement_reflns_used 9832
_cell_measurement_temperature 150(2)
_cell_measurement_theta_max 26.41
_cell_measurement_theta_min 2.16
_cell_volume 4435.1(6)
_computing_cell_refinement 'Bruker SAINT'
_computing_data_collection 'Bruker APEX2'
_computing_data_reduction 'Bruker SAINT'
_computing_molecular_graphics 'Bruker SHELXTL'
_computing_publication_material 'Bruker SHELXTL'
_computing_structure_refinement 'SHELXL-2014/7 (Sheldrick, 2014)'
_computing_structure_solution 'SHELXS-97 (Sheldrick, 2008)'
_diffrn_ambient_temperature 150(2)
_diffrn_measured_fraction_theta_full 0.995
_diffrn_measured_fraction_theta_max 0.995
_diffrn_measurement_device_type 'Bruker APEX-II CCD'
_diffrn_measurement_method '\f and \w scans'
_diffrn_radiation_type MoK\a
_diffrn_radiation_wavelength 0.71073
_diffrn_reflns_av_R_equivalents 0.0183
_diffrn_reflns_av_unetI/netI 0.0231
_diffrn_reflns_Laue_measured_fraction_full 0.995
_diffrn_reflns_Laue_measured_fraction_max 0.995
_diffrn_reflns_limit_h_max 18
_diffrn_reflns_limit_h_min -14
_diffrn_reflns_limit_k_max 17
_diffrn_reflns_limit_k_min -18
_diffrn_reflns_limit_l_max 24
_diffrn_reflns_limit_l_min -24
_diffrn_reflns_number 39468
_diffrn_reflns_point_group_measured_fraction_full 0.995
_diffrn_reflns_point_group_measured_fraction_max 0.995
_diffrn_reflns_theta_full 25.000
_diffrn_reflns_theta_max 25.000
_diffrn_reflns_theta_min 1.388
_exptl_absorpt_coefficient_mu 3.611
_exptl_absorpt_correction_T_max 0.7454
_exptl_absorpt_correction_T_min 0.5663
_exptl_absorpt_correction_type multi-scan
_exptl_absorpt_process_details SADABS
_exptl_crystal_colour orange
_exptl_crystal_density_diffrn 1.644
_exptl_crystal_description prism
_exptl_crystal_F_000 2228
_exptl_crystal_size_max 0.320
_exptl_crystal_size_mid 0.160
_exptl_crystal_size_min 0.110
_refine_diff_density_max 1.577
_refine_diff_density_min -2.248
_refine_diff_density_rms 0.103
_refine_ls_extinction_method none
_refine_ls_goodness_of_fit_ref 1.080
_refine_ls_hydrogen_treatment mixed
_refine_ls_matrix_type full
_refine_ls_number_parameters 904
_refine_ls_number_reflns 15553
_refine_ls_number_restraints 221
_refine_ls_restrained_S_all 1.092
_refine_ls_R_factor_all 0.0411
_refine_ls_R_factor_gt 0.0349
_refine_ls_shift/su_max 0.003
_refine_ls_shift/su_mean 0.000
_refine_ls_structure_factor_coef Fsqd
_refine_ls_weighting_details 'w=1/[\s^2^(Fo^2^)+(0.0489P)^2^+6.7637P] where P=(Fo^2^+2Fc^2^)/3'
_refine_ls_weighting_scheme calc
_refine_ls_wR_factor_gt 0.0938
_refine_ls_wR_factor_ref 0.0975
_reflns_Friedel_coverage 0.000
_reflns_number_gt 13485
_reflns_number_total 15553
_reflns_threshold_expression 'I > 2\s(I)'
_cod_data_source_file ic6b00201_si_002.cif
_cod_data_source_block 7
_cod_database_code 4347469
_shelx_shelxl_version_number 2014/7
_shelx_space_group_comment
; 
The symmetry employed for this shelxl refinement is uniquely defined 
by the following loop, which should always be used as a source of 
symmetry information in preference to the above space-group names. 
They are only intended as comments. 
;
_shelx_estimated_absorpt_t_min 0.391
_shelx_estimated_absorpt_t_max 0.692

loop_
_space_group_symop_operation_xyz
'x, y, z'
'-x, -y, -z'

loop_
_atom_site_label
_atom_site_type_symbol
_atom_site_fract_x
_atom_site_fract_y
_atom_site_fract_z
_atom_site_U_iso_or_equiv
_atom_site_adp_type
_atom_site_occupancy
_atom_site_site_symmetry_order
_atom_site_calc_flag
_atom_site_refinement_flags_posn
_atom_site_refinement_flags_adp
_atom_site_refinement_flags_occupancy
_atom_site_disorder_assembly
_atom_site_disorder_group
C1 C 0.1797(3) 0.8092(2) 0.23487(18) 0.0296(7) Uani 1 1 d . . . . .
C2 C 0.1429(3) 0.7443(3) 0.1050(2) 0.0524(11) Uani 1 1 d . U . . .
H2A H 0.0836 0.7157 0.0649 0.063 Uiso 1 1 calc R U . . .
H2B H 0.1760 0.6951 0.1158 0.063 Uiso 1 1 calc R U . . .
C3 C 0.2029(4) 0.8059(4) 0.0828(3) 0.0683(14) Uani 1 1 d . U . . .
H3A H 0.2653 0.8298 0.1202 0.082 Uiso 1 1 calc R U . A 1
H3B H 0.1729 0.8580 0.0750 0.082 Uiso 1 1 calc R U . A 1
C4 C 0.2115(14) 0.7419(13) 0.0083(10) 0.110(4) Uani 0.5 1 d D U P B 1
H4A H 0.1513 0.7008 -0.0223 0.132 Uiso 0.5 1 calc R U P B 1
H4B H 0.2288 0.7802 -0.0184 0.132 Uiso 0.5 1 calc R U P B 1
C5 C 0.2859(14) 0.6874(12) 0.0288(10) 0.138(4) Uani 0.5 1 d D U P B 1
H5A H 0.3286 0.7195 0.0777 0.207 Uiso 0.5 1 calc R U P B 1
H5B H 0.3209 0.6797 -0.0042 0.207 Uiso 0.5 1 calc R U P B 1
H5C H 0.2569 0.6275 0.0264 0.207 Uiso 0.5 1 calc R U P B 1
C4' C 0.2286(15) 0.7750(13) 0.0215(9) 0.110(4) Uani 0.5 1 d D U P B 2
H4C H 0.2937 0.7649 0.0375 0.132 Uiso 0.5 1 calc R U P B 2
H4D H 0.2282 0.8245 0.0001 0.132 Uiso 0.5 1 calc R U P B 2
C5' C 0.1693(14) 0.6887(11) -0.0370(9) 0.138(4) Uani 0.5 1 d D U P B 2
H5D H 0.1943 0.6746 -0.0762 0.207 Uiso 0.5 1 calc R U P B 2
H5E H 0.1706 0.6380 -0.0175 0.207 Uiso 0.5 1 calc R U P B 2
H5F H 0.1049 0.6979 -0.0550 0.207 Uiso 0.5 1 calc R U P B 2
C6 C 0.0408(3) 0.8394(3) 0.1522(2) 0.0477(10) Uani 1 1 d . U . . .
H6A H 0.0326 0.8536 0.1073 0.057 Uiso 1 1 calc R U . . .
H6B H 0.0516 0.8975 0.1910 0.057 Uiso 1 1 calc R U . . .
C7 C -0.0482(3) 0.7792(4) 0.1442(3) 0.0660(14) Uani 1 1 d . U . . .
H7A H -0.0514 0.7851 0.1922 0.079 Uiso 1 1 calc R U . . .
H7B H -0.0465 0.7147 0.1210 0.079 Uiso 1 1 calc R U . . .
C8 C -0.1351(5) 0.8054(5) 0.0996(5) 0.120(3) Uani 1 1 d D U . . .
H8A H -0.1341 0.7944 0.0505 0.144 Uiso 1 1 calc R U . . .
H8B H -0.1912 0.7657 0.0965 0.144 Uiso 1 1 calc R U . . .
C9 C -0.1418(6) 0.9002(6) 0.1291(6) 0.144(4) Uani 1 1 d D U . . .
H9A H -0.1450 0.9111 0.1772 0.215 Uiso 1 1 calc R U . . .
H9B H -0.1982 0.9134 0.0982 0.215 Uiso 1 1 calc R U . . .
H9C H -0.0869 0.9399 0.1319 0.215 Uiso 1 1 calc R U . . .
C10 C 0.4110(2) 0.5977(2) 0.41790(16) 0.0212(6) Uani 1 1 d . . . . .
C11 C 0.3808(2) 0.4584(2) 0.44800(18) 0.0247(7) Uani 1 1 d . U . . .
H9M H 0.4128 0.4976 0.4982 0.030 Uiso 1 1 calc R U . . .
H11B H 0.4089 0.4029 0.4407 0.030 Uiso 1 1 calc R U . . .
C12 C 0.2782(2) 0.4313(2) 0.4357(2) 0.0320(8) Uani 1 1 d . U . . .
H12A H 0.2475 0.3857 0.3876 0.038 Uiso 1 1 calc R U . . .
H12B H 0.2481 0.4854 0.4373 0.038 Uiso 1 1 calc R U . . .
C13 C 0.2653(3) 0.3914(3) 0.4919(2) 0.0423(9) Uani 1 1 d . U . . .
H13A H 0.2923 0.4387 0.5395 0.051 Uiso 1 1 calc R U . . .
H13B H 0.2999 0.3404 0.4927 0.051 Uiso 1 1 calc R U . . .
C14 C 0.1635(3) 0.3570(3) 0.4782(3) 0.0519(11) Uani 1 1 d . U . . .
H14A H 0.1280 0.4059 0.4737 0.078 Uiso 1 1 calc R U . . .
H14B H 0.1585 0.3376 0.5183 0.078 Uiso 1 1 calc R U . . .
H14C H 0.1384 0.3052 0.4339 0.078 Uiso 1 1 calc R U . . .
C15 C 0.3982(2) 0.4482(2) 0.33088(17) 0.0266(7) Uani 1 1 d . U . . .
H15A H 0.3722 0.4757 0.2930 0.032 Uiso 1 1 calc R U . . .
H15B H 0.3588 0.3879 0.3176 0.032 Uiso 1 1 calc R U . . .
C16 C 0.4974(3) 0.4361(2) 0.33591(19) 0.0314(8) Uani 1 1 d . U . . .
H16A H 0.5361 0.4967 0.3487 0.038 Uiso 1 1 calc R U . . .
H16B H 0.5235 0.4104 0.3749 0.038 Uiso 1 1 calc R U . . .
C17 C 0.5040(3) 0.3745(3) 0.2673(2) 0.0445(10) Uani 1 1 d . U . . .
H17A H 0.4800 0.4010 0.2285 0.053 Uiso 1 1 calc R U . . .
H17B H 0.4644 0.3143 0.2537 0.053 Uiso 1 1 calc R U . . .
C18 C 0.6040(4) 0.3622(4) 0.2753(3) 0.0754(17) Uani 1 1 d . U . . .
H18A H 0.6427 0.4213 0.2861 0.113 Uiso 1 1 calc R U . . .
H18B H 0.6052 0.3202 0.2306 0.113 Uiso 1 1 calc R U . . .
H18C H 0.6285 0.3372 0.3143 0.113 Uiso 1 1 calc R U . . .
C19 C 0.1775(2) 0.7928(2) 0.51403(18) 0.0263(7) Uani 1 1 d . . . . .
C20 C 0.0301(3) 0.6949(3) 0.4271(2) 0.0456(10) Uani 1 1 d . U . . .
H20A H 0.0003 0.7495 0.4320 0.055 Uiso 1 1 calc R U . . .
H20B H -0.0134 0.6445 0.4276 0.055 Uiso 1 1 calc R U . . .
C21 C 0.0467(4) 0.6690(3) 0.3562(2) 0.0581(12) Uani 1 1 d . U . . .
H21A H -0.0147 0.6469 0.3172 0.070 Uiso 1 1 calc R U . . .
H21B H 0.0762 0.7247 0.3512 0.070 Uiso 1 1 calc R U . . .
C22 C 0.1063(4) 0.5975(3) 0.3456(3) 0.0636(13) Uani 1 1 d . U . . .
H22A H 0.0783 0.5420 0.3519 0.076 Uiso 1 1 calc R U . . .
H22B H 0.1690 0.6203 0.3828 0.076 Uiso 1 1 calc R U . . .
C23 C 0.1165(6) 0.5727(4) 0.2725(3) 0.098(2) Uani 1 1 d . U . . .
H23A H 0.0551 0.5465 0.2354 0.148 Uiso 1 1 calc R U . . .
H23B H 0.1578 0.5279 0.2692 0.148 Uiso 1 1 calc R U . . .
H23C H 0.1432 0.6275 0.2655 0.148 Uiso 1 1 calc R U . . .
C24 C 0.1371(3) 0.6386(2) 0.5173(2) 0.0359(8) Uani 1 1 d . U . . .
H24A H 0.2044 0.6361 0.5289 0.043 Uiso 1 1 calc R U . . .
H24B H 0.1017 0.5805 0.4801 0.043 Uiso 1 1 calc R U . . .
C25 C 0.1119(3) 0.6476(3) 0.5837(2) 0.0478(10) Uani 1 1 d . U . . .
H25A H 0.0462 0.6559 0.5735 0.057 Uiso 1 1 calc R U . . .
H25B H 0.1517 0.7026 0.6226 0.057 Uiso 1 1 calc R U . . .
C26 C 0.1242(4) 0.5644(3) 0.6090(3) 0.0639(14) Uani 1 1 d . U . . .
H26A H 0.0771 0.5117 0.5731 0.077 Uiso 1 1 calc R U . . .
H26B H 0.1866 0.5501 0.6108 0.077 Uiso 1 1 calc R U . . .
C27 C 0.1155(6) 0.5751(4) 0.6801(4) 0.100(2) Uani 1 1 d . U . . .
H27A H 0.1658 0.6230 0.7169 0.151 Uiso 1 1 calc R U . . .
H27B H 0.1198 0.5175 0.6904 0.151 Uiso 1 1 calc R U . . .
H27C H 0.0551 0.5918 0.6797 0.151 Uiso 1 1 calc R U . . .
C28 C 0.2591(3) 1.1942(2) 0.62408(19) 0.0292(7) Uani 1 1 d . . . . .
C29 C 0.2472(4) 1.2445(3) 0.7437(2) 0.0514(11) Uani 1 1 d . U . . .
H29A H 0.3144 1.2420 0.7619 0.062 Uiso 1 1 calc R U . . .
H29B H 0.2154 1.2142 0.7687 0.062 Uiso 1 1 calc R U . . .
C30 C 0.2348(4) 1.3440(4) 0.7600(3) 0.0782(17) Uani 1 1 d . U . . .
H30A H 0.2710 1.3756 0.7384 0.094 Uiso 1 1 calc R U . . .
H30B H 0.1682 1.3466 0.7384 0.094 Uiso 1 1 calc R U . . .
C31 C 0.2676(7) 1.3924(5) 0.8403(4) 0.118(3) Uani 1 1 d . U . . .
H31A H 0.3357 1.3957 0.8612 0.142 Uiso 1 1 calc R U . C 1
H31B H 0.2363 1.3572 0.8627 0.142 Uiso 1 1 calc R U . C 1
C32 C 0.2452(12) 1.4899(10) 0.8565(11) 0.143(6) Uani 0.7 1 d . U P D 1
H32A H 0.2699 1.5210 0.9083 0.214 Uiso 0.5 1 calc R U P D 1
H32B H 0.1775 1.4865 0.8388 0.214 Uiso 0.5 1 calc R U P D 1
H32C H 0.2741 1.5240 0.8327 0.214 Uiso 0.5 1 calc R U P D 1
C32' C 0.296(3) 1.498(2) 0.859(3) 0.143(6) Uani 0.3 1 d . U P D 2
H32D H 0.3608 1.5128 0.8629 0.214 Uiso 0.5 1 calc R U P D 2
H32E H 0.2887 1.5286 0.9050 0.214 Uiso 0.5 1 calc R U P D 2
H32F H 0.2553 1.5179 0.8216 0.214 Uiso 0.5 1 calc R U P D 2
C33 C 0.1148(3) 1.1396(2) 0.6412(2) 0.0368(8) Uani 1 1 d . U . . .
H33A H 0.0833 1.1318 0.5900 0.044 Uiso 1 1 calc R U . . .
H33B H 0.0773 1.1713 0.6683 0.044 Uiso 1 1 calc R U . . .
C34 C 0.1205(3) 1.0465(2) 0.6511(2) 0.0351(8) Uani 1 1 d . U . . .
H34A H 0.1634 1.0177 0.6281 0.042 Uiso 1 1 calc R U . . .
H34B H 0.1467 1.0544 0.7028 0.042 Uiso 1 1 calc R U . . .
C35 C 0.0260(3) 0.9836(3) 0.6192(2) 0.0427(9) Uani 1 1 d . U . . .
H35A H -0.0170 1.0122 0.6421 0.051 Uiso 1 1 calc R U . . .
H35B H -0.0004 0.9756 0.5674 0.051 Uiso 1 1 calc R U . . .
C36 C 0.0322(3) 0.8913(3) 0.6291(3) 0.0491(10) Uani 1 1 d . U . . .
H36A H 0.0769 0.8640 0.6084 0.074 Uiso 1 1 calc R U . . .
H36B H -0.0293 0.8518 0.6051 0.074 Uiso 1 1 calc R U . . .
H36C H 0.0530 0.8984 0.6803 0.074 Uiso 1 1 calc R U . . .
C37 C 0.4683(2) 1.0331(2) 0.78146(17) 0.0261(7) Uani 1 1 d . . . . .
C38 C 0.3799(3) 0.9556(3) 0.8369(2) 0.0367(8) Uani 1 1 d . U . . .
H38A H 0.3798 0.9696 0.8864 0.044 Uiso 1 1 calc R U . . .
H38B H 0.4162 0.9064 0.8285 0.044 Uiso 1 1 calc R U . . .
C39 C 0.2804(3) 0.9228(3) 0.7850(2) 0.0412(9) Uani 1 1 d . U . . .
H39A H 0.2800 0.9131 0.7357 0.049 Uiso 1 1 calc R U . . .
H39B H 0.2430 0.9704 0.7957 0.049 Uiso 1 1 calc R U . . .
C40 C 0.2355(3) 0.8343(3) 0.7895(3) 0.0552(11) Uani 1 1 d . U . . .
H40A H 0.1732 0.8131 0.7517 0.066 Uiso 1 1 calc R U . . .
H40B H 0.2739 0.7875 0.7795 0.066 Uiso 1 1 calc R U . . .
C41 C 0.2247(5) 0.8418(5) 0.8597(3) 0.090(2) Uani 1 1 d . U . . .
H41A H 0.2862 0.8614 0.8975 0.135 Uiso 1 1 calc R U . . .
H41B H 0.1957 0.7824 0.8582 0.135 Uiso 1 1 calc R U . . .
H41C H 0.1851 0.8866 0.8695 0.135 Uiso 1 1 calc R U . . .
C42 C 0.4157(3) 1.1247(3) 0.8754(2) 0.0427(9) Uani 1 1 d . U . . .
H42A H 0.3536 1.1175 0.8806 0.051 Uiso 1 1 calc R U . . .
H42B H 0.4187 1.1720 0.8522 0.051 Uiso 1 1 calc R U . . .
C43 C 0.4897(3) 1.1561(3) 0.9484(2) 0.0516(11) Uani 1 1 d . U . . .
H43A H 0.5515 1.1693 0.9439 0.062 Uiso 1 1 calc R U . . .
H43B H 0.4906 1.1068 0.9702 0.062 Uiso 1 1 calc R U . . .
C44 C 0.4718(5) 1.2416(4) 0.9971(3) 0.0791(17) Uani 1 1 d . U . . .
H44A H 0.4760 1.2919 0.9769 0.095 Uiso 1 1 calc R U . . .
H44B H 0.4076 1.2297 0.9976 0.095 Uiso 1 1 calc R U . . .
C45 C 0.5388(5) 1.2710(5) 1.0721(3) 0.103(2) Uani 1 1 d . U . . .
H45A H 0.5353 1.2215 1.0924 0.154 Uiso 1 1 calc R U . . .
H45B H 0.5227 1.3248 1.1009 0.154 Uiso 1 1 calc R U . . .
H45C H 0.6023 1.2861 1.0724 0.154 Uiso 1 1 calc R U . . .
C46 C 0.7367(2) 0.8323(2) 0.68942(17) 0.0253(7) Uani 1 1 d . . . . .
C47 C 0.8935(3) 0.8583(4) 0.7796(2) 0.0551(12) Uani 1 1 d . U . . .
H47A H 0.9175 0.8772 0.8325 0.066 Uiso 1 1 calc R U . . .
H47B H 0.9110 0.9109 0.7651 0.066 Uiso 1 1 calc R U . . .
C48 C 0.9383(3) 0.7796(5) 0.7499(3) 0.0732(16) Uani 1 1 d . U . . .
H48A H 1.0065 0.8013 0.7671 0.088 Uiso 1 1 calc R U . . .
H48B H 0.9155 0.7632 0.6971 0.088 Uiso 1 1 calc R U . . .
C49 C 0.9205(4) 0.6935(5) 0.7693(4) 0.0870(19) Uani 1 1 d . U . . .
H49A H 0.8529 0.6787 0.7602 0.104 Uiso 1 1 calc R U . . .
H49B H 0.9360 0.6429 0.7359 0.104 Uiso 1 1 calc R U . . .
C50 C 0.9696(6) 0.6946(6) 0.8410(4) 0.118(3) Uani 1 1 d . U . . .
H50A H 1.0369 0.7042 0.8501 0.178 Uiso 1 1 calc R U . . .
H50B H 0.9499 0.6363 0.8465 0.178 Uiso 1 1 calc R U . . .
H50C H 0.9554 0.7441 0.8752 0.178 Uiso 1 1 calc R U . . .
C51 C 0.7496(3) 0.8123(3) 0.80520(19) 0.0363(8) Uani 1 1 d . U . . .
H51A H 0.7963 0.7911 0.8394 0.044 Uiso 1 1 calc R U . . .
H51B H 0.6944 0.7628 0.7795 0.044 Uiso 1 1 calc R U . . .
C52 C 0.7213(3) 0.8958(3) 0.8459(2) 0.0402(9) Uani 1 1 d . U . . .
H52A H 0.6757 0.9178 0.8115 0.048 Uiso 1 1 calc R U . . .
H52B H 0.7768 0.9449 0.8723 0.048 Uiso 1 1 calc R U . . .
C53 C 0.6782(4) 0.8761(4) 0.8984(3) 0.0575(12) Uani 1 1 d . U . . .
H53A H 0.6208 0.8294 0.8716 0.069 Uiso 1 1 calc R U . . .
H53B H 0.7224 0.8509 0.9310 0.069 Uiso 1 1 calc R U . . .
C54 C 0.6544(4) 0.9598(4) 0.9421(3) 0.0712(15) Uani 1 1 d . U . . .
H54A H 0.7118 1.0038 0.9726 0.107 Uiso 1 1 calc R U . . .
H54B H 0.6220 0.9427 0.9720 0.107 Uiso 1 1 calc R U . . .
H54C H 0.6138 0.9874 0.9100 0.107 Uiso 1 1 calc R U . . .
Cu1 Cu 0.43637(3) 1.06944(3) 0.34022(3) 0.03516(11) Uani 1 1 d . . . . .
Cu2 Cu 0.30983(4) 1.13746(3) 0.47352(2) 0.04205(13) Uani 1 1 d D . . . .
Cu3 Cu 0.28312(3) 0.99646(3) 0.35899(2) 0.03190(11) Uani 1 1 d . . . . .
Cu4 Cu 0.39155(3) 0.89460(3) 0.29932(2) 0.03096(11) Uani 1 1 d . . . . .
Cu5 Cu 0.56064(9) 0.88989(8) 0.34961(6) 0.0372(3) Uani 0.7 1 d . . P E 1
Cu5' Cu 0.5642(2) 0.85931(17) 0.32562(14) 0.0312(5) Uani 0.3 1 d . . P E 2
Cu6 Cu 0.26906(4) 1.00373(3) 0.52989(3) 0.04752(14) Uani 1 1 d . . . . .
Cu7 Cu 0.25094(3) 0.87354(3) 0.41467(2) 0.02892(10) Uani 1 1 d D . . . .
Cu8 Cu 0.35930(3) 0.77653(3) 0.36470(2) 0.03212(11) Uani 1 1 d . . . . .
Cu9 Cu 0.54191(4) 0.77250(3) 0.41434(2) 0.04338(13) Uani 1 1 d . . . . .
Cu10 Cu 0.38441(3) 0.93398(3) 0.61420(2) 0.03405(11) Uani 1 1 d . . . . .
Cu11 Cu 0.36738(3) 0.79858(3) 0.49886(2) 0.03236(11) Uani 1 1 d . . . . .
Cu12 Cu 0.54006(3) 0.78438(3) 0.54653(2) 0.03113(10) Uani 1 1 d . . . . .
Cu13 Cu 0.41259(6) 0.94098(6) 0.42986(5) 0.03088(19) Uani 0.5 1 d . . P E .
Cu14 Cu 0.57482(13) 0.94151(9) 0.45534(11) 0.0925(6) Uani 0.5 1 d . . P E .
Cu15 Cu 0.54211(10) 0.93489(10) 0.54099(8) 0.0288(3) Uani 0.3 1 d . . P E .
Cu16 Cu 0.41969(10) 0.95246(10) 0.51341(8) 0.0332(3) Uani 0.3 1 d . . P E .
Cu17 Cu 0.4823(2) 0.89932(16) 0.49039(15) 0.0445(6) Uani 0.2 1 d . . P E .
Cu18 Cu 0.4984(2) 0.99323(18) 0.57343(13) 0.0475(6) Uani 0.2 1 d . . P E .
F1 F 1.0552(3) -0.0235(3) 0.0678(2) 0.1160(16) Uani 1 1 d . U . . .
F2 F 1.0643(2) 0.09797(19) 0.03113(15) 0.0740(9) Uani 1 1 d . U . . .
F3 F 0.9334(3) 0.0385(3) 0.0395(3) 0.1298(17) Uani 1 1 d . U . . .
N1 N 0.1227(2) 0.7961(2) 0.16849(17) 0.0383(7) Uani 1 1 d . . . . .
N2 N 0.39659(19) 0.50740(17) 0.39996(14) 0.0230(6) Uani 1 1 d . . . . .
N3 N 0.1174(2) 0.71424(18) 0.48814(16) 0.0302(6) Uani 1 1 d . . . . .
N4 N 0.2088(2) 1.1954(2) 0.66645(17) 0.0358(7) Uani 1 1 d . . . . .
N5 N 0.4256(2) 1.0377(2) 0.82894(15) 0.0313(6) Uani 1 1 d . . . . .
N6 N 0.7896(2) 0.8324(2) 0.75324(15) 0.0322(7) Uani 1 1 d . . . . .
P1 P 1.0000 0.0000 0.0000 0.0446(4) Uani 1 2 d S U P . .
S1 S 0.27838(6) 0.75992(6) 0.24591(4) 0.02898(18) Uani 1 1 d . . . . .
S2 S 0.15070(6) 0.87414(6) 0.30540(5) 0.03145(19) Uani 1 1 d . . . . .
S3 S 0.41440(6) 0.66061(5) 0.50229(4) 0.02614(18) Uani 1 1 d . . . . .
S4 S 0.42497(6) 0.64560(5) 0.35431(4) 0.02504(17) Uani 1 1 d . . . . .
S5 S 0.28004(6) 0.80336(6) 0.58233(5) 0.03011(19) Uani 1 1 d . . . . .
S6 S 0.14684(6) 0.88105(5) 0.48026(5) 0.02833(18) Uani 1 1 d . . . . .
S7 S 0.20582(7) 1.13659(6) 0.53318(5) 0.0341(2) Uani 1 1 d . . . . .
S8 S 0.62713(7) 0.74666(6) 0.33807(5) 0.0388(2) Uani 1 1 d . . . . .
S9 S 0.47072(6) 0.92626(6) 0.72859(5) 0.03059(19) Uani 1 1 d . . . . .
S10 S 0.47888(6) 0.86660(6) 0.22278(5) 0.02915(18) Uani 1 1 d . . . . .
S11 S 0.61756(6) 0.79073(5) 0.66119(4) 0.02574(17) Uani 1 1 d . . . . .
S12 S 0.21097(6) 1.12684(5) 0.36222(4) 0.02635(18) Uani 1 1 d . . . . .
H1M H 0.340(3) 0.989(3) 0.302(2) 0.035(10) Uiso 1 1 d . . . . .
H2M H 0.293(3) 0.779(3) 0.414(2) 0.043(11) Uiso 1 1 d . . . . .
H3M H 0.410(2) 1.216(3) 0.514(3) 0.11(2) Uiso 1 1 d D . . . .
H4M H 0.344(3) 1.029(3) 0.609(2) 0.052(12) Uiso 1 1 d . . . . .
H5M H 0.459(3) 0.850(3) 0.369(2) 0.048(12) Uiso 1 1 d . . . . .
H6M H 0.315(3) 0.9963(13) 0.450(3) 0.081(17) Uiso 1 1 d D . . . .
H7M H 0.469(3) 0.883(3) 0.570(3) 0.062(14) Uiso 1 1 d . . . . .
H8M H 0.5000 1.0000 0.5000 0.058(19) Uiso 1 2 d S . P . .

loop_
_atom_site_aniso_label
_atom_site_aniso_U_11
_atom_site_aniso_U_22
_atom_site_aniso_U_33
_atom_site_aniso_U_23
_atom_site_aniso_U_13
_atom_site_aniso_U_12
C1 0.034(2) 0.0235(16) 0.0307(18) 0.0124(14) 0.0091(15) -0.0032(14)
C2 0.042(2) 0.073(3) 0.029(2) 0.009(2) 0.0022(18) 0.000(2)
C3 0.057(3) 0.112(4) 0.043(2) 0.040(3) 0.015(2) 0.008(3)
C4 0.104(8) 0.151(10) 0.042(5) -0.002(5) 0.030(5) -0.056(7)
C5 0.164(10) 0.127(8) 0.106(7) -0.006(6) 0.074(7) -0.024(6)
C4' 0.104(8) 0.151(10) 0.042(5) -0.002(5) 0.030(5) -0.056(7)
C5' 0.164(10) 0.127(8) 0.106(7) -0.006(6) 0.074(7) -0.024(6)
C6 0.040(2) 0.062(3) 0.045(2) 0.031(2) 0.0086(18) 0.007(2)
C7 0.041(3) 0.077(3) 0.081(4) 0.036(3) 0.014(2) 0.003(2)
C8 0.049(4) 0.129(6) 0.185(8) 0.076(6) 0.020(4) 0.019(4)
C9 0.098(6) 0.156(7) 0.241(11) 0.098(7) 0.104(7) 0.062(5)
C10 0.0187(16) 0.0177(15) 0.0244(16) 0.0063(12) 0.0045(13) 0.0017(12)
C11 0.0263(17) 0.0161(15) 0.0324(17) 0.0111(13) 0.0088(14) 0.0020(13)
C12 0.0256(18) 0.0269(17) 0.044(2) 0.0140(15) 0.0107(15) 0.0012(14)
C13 0.042(2) 0.037(2) 0.059(2) 0.0241(19) 0.0258(19) 0.0057(17)
C14 0.046(3) 0.036(2) 0.083(3) 0.018(2) 0.037(2) 0.0022(18)
C15 0.0326(19) 0.0152(15) 0.0277(17) 0.0032(13) 0.0083(14) 0.0016(13)
C16 0.037(2) 0.0262(17) 0.0334(18) 0.0091(14) 0.0150(15) 0.0074(15)
C17 0.050(2) 0.048(2) 0.039(2) 0.0097(18) 0.0225(19) 0.0148(19)
C18 0.069(3) 0.106(5) 0.063(3) 0.018(3) 0.041(3) 0.042(3)
C19 0.0282(18) 0.0239(16) 0.0318(18) 0.0098(14) 0.0168(15) 0.0033(14)
C20 0.029(2) 0.0296(19) 0.067(3) 0.0201(18) -0.0009(19) -0.0068(16)
C21 0.061(3) 0.038(2) 0.050(2) 0.0156(19) -0.009(2) -0.021(2)
C22 0.076(3) 0.041(2) 0.061(3) 0.008(2) 0.021(3) -0.019(2)
C23 0.153(7) 0.054(3) 0.080(4) 0.004(3) 0.056(4) -0.027(4)
C24 0.036(2) 0.0195(17) 0.052(2) 0.0152(16) 0.0129(17) 0.0006(15)
C25 0.052(3) 0.033(2) 0.064(3) 0.0216(19) 0.026(2) -0.0041(18)
C26 0.089(4) 0.035(2) 0.069(3) 0.025(2) 0.027(3) -0.005(2)
C27 0.138(6) 0.079(4) 0.091(4) 0.048(3) 0.040(4) -0.020(4)
C28 0.036(2) 0.0180(15) 0.0329(18) 0.0104(14) 0.0096(15) 0.0026(14)
C29 0.063(3) 0.046(2) 0.039(2) 0.0005(18) 0.023(2) -0.001(2)
C30 0.076(4) 0.052(3) 0.080(4) -0.019(2) 0.027(3) 0.009(3)
C31 0.169(8) 0.073(4) 0.074(4) -0.029(3) 0.043(4) -0.005(4)
C32 0.188(18) 0.068(5) 0.140(8) -0.039(4) 0.082(12) 0.001(7)
C32' 0.188(18) 0.068(5) 0.140(8) -0.039(4) 0.082(12) 0.001(7)
C33 0.032(2) 0.0312(18) 0.048(2) 0.0092(16) 0.0177(17) 0.0089(16)
C34 0.037(2) 0.0339(19) 0.039(2) 0.0129(16) 0.0174(16) 0.0080(15)
C35 0.030(2) 0.038(2) 0.063(3) 0.0161(19) 0.0211(19) 0.0083(16)
C36 0.043(2) 0.044(2) 0.071(3) 0.022(2) 0.030(2) 0.0067(19)
C37 0.0269(18) 0.0280(17) 0.0226(16) 0.0093(13) 0.0066(14) 0.0036(14)
C38 0.040(2) 0.043(2) 0.0323(19) 0.0177(16) 0.0158(16) -0.0001(17)
C39 0.036(2) 0.049(2) 0.038(2) 0.0143(18) 0.0141(17) 0.0007(17)
C40 0.043(3) 0.060(3) 0.058(3) 0.021(2) 0.013(2) -0.008(2)
C41 0.077(4) 0.116(5) 0.069(3) 0.038(3) 0.018(3) -0.033(4)
C42 0.051(2) 0.042(2) 0.041(2) 0.0072(17) 0.0291(19) 0.0096(18)
C43 0.063(3) 0.051(2) 0.036(2) 0.0037(18) 0.023(2) 0.000(2)
C44 0.108(5) 0.069(3) 0.049(3) -0.007(2) 0.035(3) 0.011(3)
C45 0.118(6) 0.104(5) 0.053(3) -0.020(3) 0.030(3) 0.001(4)
C46 0.0279(18) 0.0193(15) 0.0273(17) 0.0062(13) 0.0095(14) 0.0016(13)
C47 0.030(2) 0.095(3) 0.034(2) 0.030(2) -0.0012(17) -0.009(2)
C48 0.038(3) 0.136(5) 0.075(3) 0.068(3) 0.024(2) 0.033(3)
C49 0.070(4) 0.141(5) 0.104(4) 0.086(4) 0.049(3) 0.062(4)
C50 0.101(6) 0.131(7) 0.126(6) 0.082(5) 0.007(4) 0.013(5)
C51 0.036(2) 0.049(2) 0.0267(18) 0.0190(16) 0.0093(16) 0.0053(17)
C52 0.037(2) 0.050(2) 0.0279(18) 0.0100(16) 0.0072(16) 0.0001(17)
C53 0.060(3) 0.071(3) 0.050(3) 0.020(2) 0.032(2) 0.008(2)
C54 0.075(4) 0.088(4) 0.057(3) 0.014(3) 0.041(3) 0.014(3)
Cu1 0.0273(2) 0.0217(2) 0.0493(3) -0.00239(19) 0.0169(2) -0.00052(17)
Cu2 0.0517(3) 0.0412(3) 0.0244(2) 0.00973(19) 0.0076(2) -0.0147(2)
Cu3 0.0413(3) 0.0229(2) 0.0349(2) 0.01186(18) 0.0162(2) 0.00305(18)
Cu4 0.0394(3) 0.0239(2) 0.0359(2) 0.01272(18) 0.0190(2) 0.00516(18)
Cu5 0.0295(5) 0.0370(7) 0.0445(7) 0.0246(5) 0.0035(5) -0.0026(5)
Cu5' 0.0306(10) 0.0281(13) 0.0362(14) 0.0148(10) 0.0093(10) 0.0060(10)
Cu6 0.0823(4) 0.0192(2) 0.0337(3) 0.00541(19) 0.0165(3) -0.0060(2)
Cu7 0.0349(2) 0.0263(2) 0.0299(2) 0.01170(17) 0.01471(18) 0.00572(18)
Cu8 0.0462(3) 0.0271(2) 0.0321(2) 0.01583(18) 0.0185(2) 0.01305(19)
Cu9 0.0451(3) 0.0417(3) 0.0323(2) 0.0175(2) 0.0003(2) -0.0207(2)
Cu10 0.0269(2) 0.0310(2) 0.0341(2) -0.00196(18) 0.00904(19) 0.00005(18)
Cu11 0.0349(3) 0.0329(2) 0.0252(2) 0.00474(18) 0.00663(18) 0.01482(19)
Cu12 0.0279(2) 0.0288(2) 0.0286(2) 0.00205(17) 0.00525(18) 0.00452(18)
Cu13 0.0296(5) 0.0237(4) 0.0298(4) 0.0034(3) 0.0031(4) -0.0011(3)
Cu14 0.1388(14) 0.0508(7) 0.1724(16) 0.0635(9) 0.1345(14) 0.0585(9)
Cu15 0.0269(8) 0.0306(7) 0.0286(7) 0.0173(6) 0.0032(6) 0.0017(6)
Cu16 0.0222(7) 0.0387(8) 0.0464(9) 0.0271(7) 0.0124(7) -0.0024(6)
Cu17 0.0596(18) 0.0252(11) 0.0516(16) 0.0133(11) 0.0243(15) 0.0009(11)
Cu18 0.0680(19) 0.0428(14) 0.0305(12) 0.0135(11) 0.0167(12) -0.0012(13)
F1 0.118(3) 0.097(3) 0.084(2) 0.057(2) -0.045(2) -0.037(2)
F2 0.085(2) 0.0552(16) 0.0563(17) 0.0162(13) -0.0012(15) -0.0201(15)
F3 0.135(4) 0.100(3) 0.183(5) 0.027(3) 0.110(4) 0.019(3)
N1 0.0325(18) 0.0447(18) 0.0338(17) 0.0140(14) 0.0063(14) 0.0006(14)
N2 0.0258(15) 0.0151(12) 0.0257(14) 0.0058(11) 0.0070(11) 0.0004(11)
N3 0.0265(16) 0.0207(14) 0.0413(17) 0.0120(12) 0.0082(13) -0.0012(12)
N4 0.0420(19) 0.0253(15) 0.0370(17) 0.0041(13) 0.0151(15) 0.0033(13)
N5 0.0339(17) 0.0338(16) 0.0283(15) 0.0092(13) 0.0147(13) 0.0031(13)
N6 0.0293(17) 0.0407(17) 0.0247(15) 0.0130(13) 0.0062(12) 0.0000(13)
P1 0.0434(9) 0.0449(8) 0.0330(7) 0.0130(6) -0.0021(6) -0.0014(7)
S1 0.0366(5) 0.0229(4) 0.0285(4) 0.0089(3) 0.0123(4) 0.0047(4)
S2 0.0355(5) 0.0268(4) 0.0336(5) 0.0105(4) 0.0129(4) 0.0069(4)
S3 0.0373(5) 0.0167(4) 0.0238(4) 0.0074(3) 0.0095(3) 0.0025(3)
S4 0.0334(5) 0.0163(4) 0.0238(4) 0.0063(3) 0.0089(3) -0.0001(3)
S5 0.0275(5) 0.0334(4) 0.0284(4) 0.0095(4) 0.0103(4) -0.0012(4)
S6 0.0365(5) 0.0195(4) 0.0323(4) 0.0094(3) 0.0159(4) 0.0031(3)
S7 0.0374(5) 0.0303(4) 0.0282(4) 0.0115(4) 0.0040(4) -0.0065(4)
S8 0.0432(6) 0.0331(5) 0.0281(4) 0.0058(4) 0.0046(4) -0.0137(4)
S9 0.0371(5) 0.0221(4) 0.0322(4) 0.0062(3) 0.0152(4) -0.0006(4)
S10 0.0339(5) 0.0222(4) 0.0298(4) 0.0064(3) 0.0120(4) -0.0001(3)
S11 0.0262(4) 0.0193(4) 0.0291(4) 0.0078(3) 0.0072(3) -0.0003(3)
S12 0.0295(5) 0.0229(4) 0.0275(4) 0.0095(3) 0.0107(3) 0.0011(3)

loop_
_atom_type_symbol
_atom_type_description
_atom_type_scat_dispersion_real
_atom_type_scat_dispersion_imag
_atom_type_scat_source
C C 0.0033 0.0016 'International Tables Vol C Tables 4.2.6.8 and 6.1.1.4'
H H 0.0000 0.0000 'International Tables Vol C Tables 4.2.6.8 and 6.1.1.4'
N N 0.0061 0.0033 'International Tables Vol C Tables 4.2.6.8 and 6.1.1.4'
F F 0.0171 0.0103 'International Tables Vol C Tables 4.2.6.8 and 6.1.1.4'
P P 0.1023 0.0942 'International Tables Vol C Tables 4.2.6.8 and 6.1.1.4'
S S 0.1246 0.1234 'International Tables Vol C Tables 4.2.6.8 and 6.1.1.4'
Cu Cu 0.3201 1.2651 'International Tables Vol C Tables 4.2.6.8 and 6.1.1.4'

loop_
_geom_angle_atom_site_label_1
_geom_angle_atom_site_label_2
_geom_angle_atom_site_label_3
_geom_angle
_geom_angle_site_symmetry_1
_geom_angle_site_symmetry_3
N1 C1 S1 118.2(3) . .
N1 C1 S2 118.1(3) . .
S1 C1 S2 123.6(2) . .
N1 C2 C3 111.3(4) . .
N1 C2 H2A 109.4 . .
C3 C2 H2A 109.4 . .
N1 C2 H2B 109.4 . .
C3 C2 H2B 109.4 . .
H2A C2 H2B 108.0 . .
C4' C3 C2 123.2(9) . .
C2 C3 C4 105.8(8) . .
C2 C3 H3A 110.6 . .
C4 C3 H3A 110.6 . .
C2 C3 H3B 110.6 . .
C4 C3 H3B 110.6 . .
H3A C3 H3B 108.7 . .
C5 C4 C3 106.9(13) . .
C5 C4 H4A 110.3 . .
C3 C4 H4A 110.3 . .
C5 C4 H4B 110.3 . .
C3 C4 H4B 110.3 . .
H4A C4 H4B 108.6 . .
C4 C5 H5A 109.5 . .
C4 C5 H5B 109.5 . .
H5A C5 H5B 109.5 . .
C4 C5 H5C 109.5 . .
H5A C5 H5C 109.5 . .
H5B C5 H5C 109.5 . .
C3 C4' C5' 117.5(15) . .
C3 C4' H4C 107.9 . .
C5' C4' H4C 107.9 . .
C3 C4' H4D 107.9 . .
C5' C4' H4D 107.9 . .
H4C C4' H4D 107.2 . .
C4' C5' H5D 109.5 . .
C4' C5' H5E 109.5 . .
H5D C5' H5E 109.5 . .
C4' C5' H5F 109.5 . .
H5D C5' H5F 109.5 . .
H5E C5' H5F 109.5 . .
N1 C6 C7 112.5(4) . .
N1 C6 H6A 109.1 . .
C7 C6 H6A 109.1 . .
N1 C6 H6B 109.1 . .
C7 C6 H6B 109.1 . .
H6A C6 H6B 107.8 . .
C6 C7 C8 111.5(5) . .
C6 C7 H7A 109.3 . .
C8 C7 H7A 109.3 . .
C6 C7 H7B 109.3 . .
C8 C7 H7B 109.3 . .
H7A C7 H7B 108.0 . .
C9 C8 C7 113.0(7) . .
C9 C8 H8A 109.0 . .
C7 C8 H8A 109.0 . .
C9 C8 H8B 109.0 . .
C7 C8 H8B 109.0 . .
H8A C8 H8B 107.8 . .
C8 C9 H9A 109.5 . .
C8 C9 H9B 109.5 . .
H9A C9 H9B 109.5 . .
C8 C9 H9C 109.5 . .
H9A C9 H9C 109.5 . .
H9B C9 H9C 109.5 . .
N2 C10 S3 118.6(2) . .
N2 C10 S4 117.5(2) . .
S3 C10 S4 123.95(18) . .
N2 C11 C12 112.7(3) . .
N2 C11 H9M 109.0 . .
C12 C11 H9M 109.0 . .
N2 C11 H11B 109.0 . .
C12 C11 H11B 109.0 . .
H9M C11 H11B 107.8 . .
C11 C12 C13 111.0(3) . .
C11 C12 H12A 109.4 . .
C13 C12 H12A 109.4 . .
C11 C12 H12B 109.4 . .
C13 C12 H12B 109.4 . .
H12A C12 H12B 108.0 . .
C12 C13 C14 112.7(4) . .
C12 C13 H13A 109.1 . .
C14 C13 H13A 109.1 . .
C12 C13 H13B 109.1 . .
C14 C13 H13B 109.1 . .
H13A C13 H13B 107.8 . .
C13 C14 H14A 109.5 . .
C13 C14 H14B 109.5 . .
H14A C14 H14B 109.5 . .
C13 C14 H14C 109.5 . .
H14A C14 H14C 109.5 . .
H14B C14 H14C 109.5 . .
N2 C15 C16 110.7(3) . .
N2 C15 H15A 109.5 . .
C16 C15 H15A 109.5 . .
N2 C15 H15B 109.5 . .
C16 C15 H15B 109.5 . .
H15A C15 H15B 108.1 . .
C17 C16 C15 113.5(3) . .
C17 C16 H16A 108.9 . .
C15 C16 H16A 108.9 . .
C17 C16 H16B 108.9 . .
C15 C16 H16B 108.9 . .
H16A C16 H16B 107.7 . .
C16 C17 C18 111.8(4) . .
C16 C17 H17A 109.3 . .
C18 C17 H17A 109.3 . .
C16 C17 H17B 109.3 . .
C18 C17 H17B 109.3 . .
H17A C17 H17B 107.9 . .
C17 C18 H18A 109.5 . .
C17 C18 H18B 109.5 . .
H18A C18 H18B 109.5 . .
C17 C18 H18C 109.5 . .
H18A C18 H18C 109.5 . .
H18B C18 H18C 109.5 . .
N3 C19 S5 117.9(2) . .
N3 C19 S6 118.8(3) . .
S5 C19 S6 123.2(2) . .
N3 C20 C21 111.9(4) . .
N3 C20 H20A 109.2 . .
C21 C20 H20A 109.2 . .
N3 C20 H20B 109.2 . .
C21 C20 H20B 109.2 . .
H20A C20 H20B 107.9 . .
C22 C21 C20 116.1(4) . .
C22 C21 H21A 108.3 . .
C20 C21 H21A 108.3 . .
C22 C21 H21B 108.3 . .
C20 C21 H21B 108.3 . .
H21A C21 H21B 107.4 . .
C21 C22 C23 113.0(5) . .
C21 C22 H22A 109.0 . .
C23 C22 H22A 109.0 . .
C21 C22 H22B 109.0 . .
C23 C22 H22B 109.0 . .
H22A C22 H22B 107.8 . .
C22 C23 H23A 109.5 . .
C22 C23 H23B 109.5 . .
H23A C23 H23B 109.5 . .
C22 C23 H23C 109.5 . .
H23A C23 H23C 109.5 . .
H23B C23 H23C 109.5 . .
N3 C24 C25 113.2(3) . .
N3 C24 H24A 108.9 . .
C25 C24 H24A 108.9 . .
N3 C24 H24B 108.9 . .
C25 C24 H24B 108.9 . .
H24A C24 H24B 107.7 . .
C24 C25 C26 112.4(4) . .
C24 C25 H25A 109.1 . .
C26 C25 H25A 109.1 . .
C24 C25 H25B 109.1 . .
C26 C25 H25B 109.1 . .
H25A C25 H25B 107.9 . .
C27 C26 C25 114.9(5) . .
C27 C26 H26A 108.5 . .
C25 C26 H26A 108.5 . .
C27 C26 H26B 108.5 . .
C25 C26 H26B 108.5 . .
H26A C26 H26B 107.5 . .
C26 C27 H27A 109.5 . .
C26 C27 H27B 109.5 . .
H27A C27 H27B 109.5 . .
C26 C27 H27C 109.5 . .
H27A C27 H27C 109.5 . .
H27B C27 H27C 109.5 . .
N4 C28 S8 118.4(3) . 2_676
N4 C28 S7 118.3(3) . .
S8 C28 S7 123.3(2) 2_676 .
N4 C29 C30 111.3(4) . .
N4 C29 H29A 109.4 . .
C30 C29 H29A 109.4 . .
N4 C29 H29B 109.4 . .
C30 C29 H29B 109.4 . .
H29A C29 H29B 108.0 . .
C31 C30 C29 111.1(6) . .
C31 C30 H30A 109.4 . .
C29 C30 H30A 109.4 . .
C31 C30 H30B 109.4 . .
C29 C30 H30B 109.4 . .
H30A C30 H30B 108.0 . .
C30 C31 C32 110.8(10) . .
C30 C31 C32' 112(2) . .
C30 C31 H31A 109.5 . .
C32 C31 H31A 109.5 . .
C30 C31 H31B 109.5 . .
C32 C31 H31B 109.5 . .
H31A C31 H31B 108.1 . .
C31 C32 H32A 109.5 . .
C31 C32 H32B 109.5 . .
H32A C32 H32B 109.5 . .
C31 C32 H32C 109.5 . .
H32A C32 H32C 109.5 . .
H32B C32 H32C 109.5 . .
C31 C32' H32D 109.5 . .
C31 C32' H32E 109.5 . .
H32D C32' H32E 109.5 . .
C31 C32' H32F 109.5 . .
H32D C32' H32F 109.5 . .
H32E C32' H32F 109.5 . .
N4 C33 C34 110.9(3) . .
N4 C33 H33A 109.5 . .
C34 C33 H33A 109.5 . .
N4 C33 H33B 109.5 . .
C34 C33 H33B 109.5 . .
H33A C33 H33B 108.0 . .
C35 C34 C33 112.5(3) . .
C35 C34 H34A 109.1 . .
C33 C34 H34A 109.1 . .
C35 C34 H34B 109.1 . .
C33 C34 H34B 109.1 . .
H34A C34 H34B 107.8 . .
C36 C35 C34 112.2(3) . .
C36 C35 H35A 109.2 . .
C34 C35 H35A 109.2 . .
C36 C35 H35B 109.2 . .
C34 C35 H35B 109.2 . .
H35A C35 H35B 107.9 . .
C35 C36 H36A 109.5 . .
C35 C36 H36B 109.5 . .
H36A C36 H36B 109.5 . .
C35 C36 H36C 109.5 . .
H36A C36 H36C 109.5 . .
H36B C36 H36C 109.5 . .
N5 C37 S9 117.7(3) . .
N5 C37 S10 118.9(3) . 2_676
S9 C37 S10 123.4(2) . 2_676
N5 C38 C39 112.0(3) . .
N5 C38 H38A 109.2 . .
C39 C38 H38A 109.2 . .
N5 C38 H38B 109.2 . .
C39 C38 H38B 109.2 . .
H38A C38 H38B 107.9 . .
C38 C39 C40 112.0(3) . .
C38 C39 H39A 109.2 . .
C40 C39 H39A 109.2 . .
C38 C39 H39B 109.2 . .
C40 C39 H39B 109.2 . .
H39A C39 H39B 107.9 . .
C41 C40 C39 114.5(4) . .
C41 C40 H40A 108.6 . .
C39 C40 H40A 108.6 . .
C41 C40 H40B 108.6 . .
C39 C40 H40B 108.6 . .
H40A C40 H40B 107.6 . .
C40 C41 H41A 109.5 . .
C40 C41 H41B 109.5 . .
H41A C41 H41B 109.5 . .
C40 C41 H41C 109.5 . .
H41A C41 H41C 109.5 . .
H41B C41 H41C 109.5 . .
N5 C42 C43 112.8(4) . .
N5 C42 H42A 109.0 . .
C43 C42 H42A 109.0 . .
N5 C42 H42B 109.0 . .
C43 C42 H42B 109.0 . .
H42A C42 H42B 107.8 . .
C42 C43 C44 111.2(4) . .
C42 C43 H43A 109.4 . .
C44 C43 H43A 109.4 . .
C42 C43 H43B 109.4 . .
C44 C43 H43B 109.4 . .
H43A C43 H43B 108.0 . .
C45 C44 C43 113.3(6) . .
C45 C44 H44A 108.9 . .
C43 C44 H44A 108.9 . .
C45 C44 H44B 108.9 . .
C43 C44 H44B 108.9 . .
H44A C44 H44B 107.7 . .
C44 C45 H45A 109.5 . .
C44 C45 H45B 109.5 . .
H45A C45 H45B 109.5 . .
C44 C45 H45C 109.5 . .
H45A C45 H45C 109.5 . .
H45B C45 H45C 109.5 . .
N6 C46 S12 118.7(3) . 2_676
N6 C46 S11 118.1(2) . .
S12 C46 S11 123.20(19) 2_676 .
N6 C47 C48 111.7(4) . .
N6 C47 H47A 109.3 . .
C48 C47 H47A 109.3 . .
N6 C47 H47B 109.3 . .
C48 C47 H47B 109.3 . .
H47A C47 H47B 107.9 . .
C47 C48 C49 116.1(4) . .
C47 C48 H48A 108.3 . .
C49 C48 H48A 108.3 . .
C47 C48 H48B 108.3 . .
C49 C48 H48B 108.3 . .
H48A C48 H48B 107.4 . .
C50 C49 C48 118.1(7) . .
C50 C49 H49A 107.8 . .
C48 C49 H49A 107.8 . .
C50 C49 H49B 107.8 . .
C48 C49 H49B 107.8 . .
H49A C49 H49B 107.1 . .
C49 C50 H50A 109.5 . .
C49 C50 H50B 109.5 . .
H50A C50 H50B 109.5 . .
C49 C50 H50C 109.5 . .
H50A C50 H50C 109.5 . .
H50B C50 H50C 109.5 . .
N6 C51 C52 111.2(3) . .
N6 C51 H51A 109.4 . .
C52 C51 H51A 109.4 . .
N6 C51 H51B 109.4 . .
C52 C51 H51B 109.4 . .
H51A C51 H51B 108.0 . .
C51 C52 C53 112.0(4) . .
C51 C52 H52A 109.2 . .
C53 C52 H52A 109.2 . .
C51 C52 H52B 109.2 . .
C53 C52 H52B 109.2 . .
H52A C52 H52B 107.9 . .
C54 C53 C52 112.6(4) . .
C54 C53 H53A 109.1 . .
C52 C53 H53A 109.1 . .
C54 C53 H53B 109.1 . .
C52 C53 H53B 109.1 . .
H53A C53 H53B 107.8 . .
C53 C54 H54A 109.5 . .
C53 C54 H54B 109.5 . .
H54A C54 H54B 109.5 . .
C53 C54 H54C 109.5 . .
H54A C54 H54C 109.5 . .
H54B C54 H54C 109.5 . .
Cu18 Cu1 S9 110.58(8) 2_676 2_676
Cu18 Cu1 S11 135.24(7) 2_676 2_676
S9 Cu1 S11 97.51(3) 2_676 2_676
Cu18 Cu1 Cu15 32.80(8) 2_676 2_676
S9 Cu1 Cu15 136.72(5) 2_676 2_676
S11 Cu1 Cu15 104.27(4) 2_676 2_676
Cu18 Cu1 Cu4 66.13(7) 2_676 .
S9 Cu1 Cu4 96.00(3) 2_676 .
S11 Cu1 Cu4 146.00(3) 2_676 .
Cu15 Cu1 Cu4 86.39(4) 2_676 .
Cu18 Cu1 Cu10 57.68(8) 2_676 2_676
S9 Cu1 Cu10 57.10(3) 2_676 2_676
S11 Cu1 Cu10 120.77(3) 2_676 2_676
Cu15 Cu1 Cu10 79.64(4) 2_676 2_676
Cu4 Cu1 Cu10 92.69(2) . 2_676
Cu18 Cu1 Cu12 82.67(7) 2_676 2_676
S9 Cu1 Cu12 118.52(3) 2_676 2_676
S11 Cu1 Cu12 53.00(2) 2_676 2_676
Cu15 Cu1 Cu12 55.31(4) 2_676 2_676
Cu4 Cu1 Cu12 140.24(2) . 2_676
Cu10 Cu1 Cu12 90.549(19) 2_676 2_676
Cu18 Cu1 Cu3 78.76(8) 2_676 .
S9 Cu1 Cu3 151.20(3) 2_676 .
S11 Cu1 Cu3 93.21(3) 2_676 .
Cu15 Cu1 Cu3 64.50(4) 2_676 .
Cu4 Cu1 Cu3 61.958(16) . .
Cu10 Cu1 Cu3 136.07(2) 2_676 .
Cu12 Cu1 Cu3 89.177(19) 2_676 .
Cu18 Cu1 H1M 93.7(13) 2_676 .
S9 Cu1 H1M 115.7(13) 2_676 .
S11 Cu1 H1M 104.9(13) 2_676 .
Cu15 Cu1 H1M 94.3(13) 2_676 .
Cu4 Cu1 H1M 41.4(13) . .
Cu10 Cu1 H1M 134.1(13) 2_676 .
Cu12 Cu1 H1M 123.2(13) 2_676 .
Cu3 Cu1 H1M 35.5(13) . .
S12 Cu2 S7 100.58(4) . .
S12 Cu2 Cu14 144.66(5) . 2_676
S7 Cu2 Cu14 96.38(4) . 2_676
S12 Cu2 Cu9 148.28(3) . 2_676
S7 Cu2 Cu9 97.36(3) . 2_676
Cu14 Cu2 Cu9 56.98(4) 2_676 2_676
S12 Cu2 Cu3 57.24(2) . .
S7 Cu2 Cu3 117.51(3) . .
Cu14 Cu2 Cu3 87.43(4) 2_676 .
Cu9 Cu2 Cu3 133.28(3) 2_676 .
S12 Cu2 Cu15 108.41(4) . 2_676
S7 Cu2 Cu15 140.43(4) . 2_676
Cu14 Cu2 Cu15 45.16(4) 2_676 2_676
Cu9 Cu2 Cu15 71.26(4) 2_676 2_676
Cu3 Cu2 Cu15 62.04(4) . 2_676
S12 Cu2 Cu12 93.20(3) . 2_676
S7 Cu2 Cu12 152.56(3) . 2_676
Cu14 Cu2 Cu12 85.38(4) 2_676 2_676
Cu9 Cu2 Cu12 60.742(18) 2_676 2_676
Cu3 Cu2 Cu12 89.91(2) . 2_676
Cu15 Cu2 Cu12 52.27(3) 2_676 2_676
S12 Cu2 Cu6 116.76(3) . .
S7 Cu2 Cu6 54.17(3) . .
Cu14 Cu2 Cu6 52.58(3) 2_676 .
Cu9 Cu2 Cu6 94.96(2) 2_676 .
Cu3 Cu2 Cu6 83.044(19) . .
Cu15 Cu2 Cu6 88.30(3) 2_676 .
Cu12 Cu2 Cu6 137.51(3) 2_676 .
S12 Cu2 H3M 121(2) . .
S7 Cu2 H3M 118(2) . .
Cu14 Cu2 H3M 76(2) 2_676 .
Cu9 Cu2 H3M 28(2) 2_676 .
Cu3 Cu2 H3M 123(2) . .
Cu15 Cu2 H3M 68(2) 2_676 .
Cu12 Cu2 H3M 36(2) 2_676 .
Cu6 Cu2 H3M 122(2) . .
S12 Cu3 S2 102.03(3) . .
S12 Cu3 Cu13 141.93(3) . .
S2 Cu3 Cu13 107.24(3) . .
S12 Cu3 Cu7 125.38(3) . .
S2 Cu3 Cu7 55.31(2) . .
Cu13 Cu3 Cu7 59.45(2) . .
S12 Cu3 Cu2 53.99(2) . .
S2 Cu3 Cu2 125.18(3) . .
Cu13 Cu3 Cu2 88.89(3) . .
Cu7 Cu3 Cu2 96.10(2) . .
S12 Cu3 Cu1 95.27(3) . .
S2 Cu3 Cu1 143.55(3) . .
Cu13 Cu3 Cu1 75.09(3) . .
Cu7 Cu3 Cu1 133.73(2) . .
Cu2 Cu3 Cu1 90.901(19) . .
S12 Cu3 Cu4 144.50(3) . .
S2 Cu3 Cu4 92.97(3) . .
Cu13 Cu3 Cu4 57.67(2) . .
Cu7 Cu3 Cu4 89.599(18) . .
Cu2 Cu3 Cu4 136.72(2) . .
Cu1 Cu3 Cu4 56.652(16) . .
S12 Cu3 Cu15 103.73(4) . 2_676
S2 Cu3 Cu15 147.32(4) . 2_676
Cu13 Cu3 Cu15 41.41(4) . 2_676
Cu7 Cu3 Cu15 93.06(3) . 2_676
Cu2 Cu3 Cu15 59.60(4) . 2_676
Cu1 Cu3 Cu15 52.39(3) . 2_676
Cu4 Cu3 Cu15 77.30(4) . 2_676
S12 Cu3 H1M 107.2(13) . .
S2 Cu3 H1M 107.8(13) . .
Cu13 Cu3 H1M 86.5(13) . .
Cu7 Cu3 H1M 126.4(13) . .
Cu2 Cu3 H1M 125.5(13) . .
Cu1 Cu3 H1M 35.8(13) . .
Cu4 Cu3 H1M 37.3(13) . .
Cu15 Cu3 H1M 83.2(13) 2_676 .
S12 Cu3 H6M 102.5(14) . .
S2 Cu3 H6M 98.8(7) . .
Cu13 Cu3 H6M 49.7(17) . .
Cu7 Cu3 H6M 47.4(3) . .
Cu2 Cu3 H6M 53.2(9) . .
Cu1 Cu3 H6M 108.5(13) . .
Cu4 Cu3 H6M 106.7(17) . .
Cu15 Cu3 H6M 56.1(12) 2_676 .
H1M Cu3 H6M 134(2) . .
S10 Cu4 S1 99.71(3) . .
S10 Cu4 Cu5 60.62(4) . .
S1 Cu4 Cu5 121.14(4) . .
S10 Cu4 Cu13 140.66(4) . .
S1 Cu4 Cu13 105.29(3) . .
Cu5 Cu4 Cu13 80.40(4) . .
S10 Cu4 Cu1 95.64(3) . .
S1 Cu4 Cu1 150.85(3) . .
Cu5 Cu4 Cu1 87.99(3) . .
Cu13 Cu4 Cu1 76.65(2) . .
S10 Cu4 Cu18 108.61(7) . 2_676
S1 Cu4 Cu18 141.55(6) . 2_676
Cu5 Cu4 Cu18 57.71(7) . 2_676
Cu13 Cu4 Cu18 37.50(6) . 2_676
Cu1 Cu4 Cu18 51.56(6) . 2_676
S10 Cu4 Cu8 121.56(3) . .
S1 Cu4 Cu8 54.67(2) . .
Cu5 Cu4 Cu8 87.46(3) . .
Cu13 Cu4 Cu8 56.88(2) . .
Cu1 Cu4 Cu8 133.41(2) . .
Cu18 Cu4 Cu8 87.93(5) 2_676 .
S10 Cu4 Cu5' 50.83(6) . .
S1 Cu4 Cu5' 111.74(6) . .
Cu13 Cu4 Cu5' 91.34(6) . .
Cu1 Cu4 Cu5' 97.18(6) . .
Cu18 Cu4 Cu5' 70.61(8) 2_676 .
Cu8 Cu4 Cu5' 87.72(6) . .
S10 Cu4 Cu3 150.82(3) . .
S1 Cu4 Cu3 95.02(3) . .
Cu5 Cu4 Cu3 130.03(3) . .
Cu13 Cu4 Cu3 55.87(2) . .
Cu1 Cu4 Cu3 61.390(16) . .
Cu18 Cu4 Cu3 72.44(7) 2_676 .
Cu8 Cu4 Cu3 87.472(18) . .
Cu5' Cu4 Cu3 142.87(5) . .
S10 Cu4 H1M 115.2(12) . .
S1 Cu4 H1M 110.9(13) . .
Cu5 Cu4 H1M 127.9(13) . .
Cu13 Cu4 H1M 83.6(12) . .
Cu1 Cu4 H1M 39.9(13) . .
Cu18 Cu4 H1M 80.2(13) 2_676 .
Cu8 Cu4 H1M 122.9(12) . .
Cu5' Cu4 H1M 136.9(13) . .
Cu3 Cu4 H1M 35.6(12) . .
S10 Cu4 H5M 99.7(13) . .
S1 Cu4 H5M 91.5(13) . .
Cu5 Cu4 H5M 47.0(13) . .
Cu13 Cu4 H5M 50.4(13) . .
Cu1 Cu4 H5M 110.2(13) . .
Cu18 Cu4 H5M 58.9(13) 2_676 .
Cu8 Cu4 H5M 42.1(13) . .
Cu5' Cu4 H5M 51.4(13) . .
Cu3 Cu4 H5M 104.9(13) . .
H1M Cu4 H5M 133.2(18) . .
Cu14 Cu5 S10 151.65(8) . .
Cu14 Cu5 Cu18 41.47(8) . 2_676
S10 Cu5 Cu18 111.02(8) . 2_676
Cu14 Cu5 Cu4 96.96(7) . .
S10 Cu5 Cu4 56.74(4) . .
Cu18 Cu5 Cu4 64.47(7) 2_676 .
Cu14 Cu5 S8 105.54(6) . .
S10 Cu5 S8 99.04(5) . .
Cu18 Cu5 S8 145.12(8) 2_676 .
Cu4 Cu5 S8 124.49(5) . .
Cu14 Cu5 Cu9 63.34(5) . .
S10 Cu5 Cu9 124.79(5) . .
Cu18 Cu5 Cu9 93.21(7) 2_676 .
Cu4 Cu5 Cu9 96.72(4) . .
S8 Cu5 Cu9 54.01(4) . .
Cu14 Cu5 Cu10 74.15(5) . 2_676
S10 Cu5 Cu10 95.95(5) . 2_676
Cu18 Cu5 Cu10 55.57(6) 2_676 2_676
Cu4 Cu5 Cu10 94.75(4) . 2_676
S8 Cu5 Cu10 139.89(6) . 2_676
Cu9 Cu5 Cu10 136.94(5) . 2_676
Cu14 Cu5 Cu6 52.67(6) . 2_676
S10 Cu5 Cu6 141.34(5) . 2_676
Cu18 Cu5 Cu6 76.02(7) 2_676 2_676
Cu4 Cu5 Cu6 139.97(5) . 2_676
S8 Cu5 Cu6 91.65(4) . 2_676
Cu9 Cu5 Cu6 91.40(4) . 2_676
Cu10 Cu5 Cu6 55.42(3) 2_676 2_676
Cu14 Cu5 H5M 66.9(13) . .
S10 Cu5 H5M 96.4(13) . .
Cu18 Cu5 H5M 62.9(13) 2_676 .
Cu4 Cu5 H5M 47.2(13) . .
S8 Cu5 H5M 97.4(13) . .
Cu9 Cu5 H5M 51.3(13) . .
Cu10 Cu5 H5M 117.6(13) 2_676 .
Cu6 Cu5 H5M 119.0(13) 2_676 .
S8 Cu5' S10 123.40(11) . .
S8 Cu5' Cu14 101.16(12) . .
S10 Cu5' Cu14 132.76(12) . .
S8 Cu5' Cu9 56.96(7) . .
S10 Cu5' Cu9 135.71(13) . .
Cu14 Cu5' Cu9 56.60(6) . .
S8 Cu5' Cu4 135.55(13) . .
S10 Cu5' Cu4 56.97(7) . .
Cu14 Cu5' Cu4 81.10(8) . .
Cu9 Cu5' Cu4 91.37(9) . .
S8 Cu5' Cu10 137.69(13) . 2_676
S10 Cu5' Cu10 90.91(9) . 2_676
Cu14 Cu5' Cu10 60.23(6) . 2_676
Cu9 Cu5' Cu10 116.74(8) . 2_676
Cu4 Cu5' Cu10 82.19(7) . 2_676
S8 Cu5' H5M 103.1(12) . .
S10 Cu5' H5M 97.9(12) . .
Cu14 Cu5' H5M 53.4(12) . .
Cu9 Cu5' H5M 49.1(11) . .
Cu4 Cu5' H5M 43.3(11) . .
Cu10 Cu5' H5M 94.6(12) 2_676 .
S6 Cu6 S7 107.92(4) . .
S6 Cu6 Cu14 146.69(5) . 2_676
S7 Cu6 Cu14 100.66(4) . 2_676
S6 Cu6 Cu7 57.92(2) . .
S7 Cu6 Cu7 125.02(3) . .
Cu14 Cu6 Cu7 91.71(5) 2_676 .
S6 Cu6 Cu16 110.42(4) . .
S7 Cu6 Cu16 135.02(4) . .
Cu14 Cu6 Cu16 36.78(4) 2_676 .
Cu7 Cu6 Cu16 62.50(4) . .
S6 Cu6 Cu10 97.14(3) . .
S7 Cu6 Cu10 140.37(3) . .
Cu14 Cu6 Cu10 69.59(4) 2_676 .
Cu7 Cu6 Cu10 94.20(2) . .
Cu16 Cu6 Cu10 54.84(3) . .
S6 Cu6 Cu2 128.85(3) . .
S7 Cu6 Cu2 52.64(3) . .
Cu14 Cu6 Cu2 59.25(4) 2_676 .
Cu7 Cu6 Cu2 92.84(2) . .
Cu16 Cu6 Cu2 84.69(4) . .
Cu10 Cu6 Cu2 128.50(3) . .
S6 Cu6 Cu5 149.33(4) . 2_676
S7 Cu6 Cu5 90.27(4) . 2_676
Cu14 Cu6 Cu5 43.44(5) 2_676 2_676
Cu7 Cu6 Cu5 130.10(4) . 2_676
Cu16 Cu6 Cu5 67.61(5) . 2_676
Cu10 Cu6 Cu5 55.60(3) . 2_676
Cu2 Cu6 Cu5 81.82(3) . 2_676
S6 Cu6 H4M 123.9(16) . .
S7 Cu6 H4M 102.8(15) . .
Cu14 Cu6 H4M 63.4(16) 2_676 .
Cu7 Cu6 H4M 130.1(15) . .
Cu16 Cu6 H4M 74.1(16) . .
Cu10 Cu6 H4M 37.9(15) . .
Cu2 Cu6 H4M 107.1(16) . .
Cu5 Cu6 H4M 25.6(16) 2_676 .
S6 Cu6 H6M 102.0(6) . .
S7 Cu6 H6M 98.9(12) . .
Cu14 Cu6 H6M 56.0(12) 2_676 .
Cu7 Cu6 H6M 47.0(3) . .
Cu16 Cu6 H6M 50.8(16) . .
Cu10 Cu6 H6M 105.4(16) . .
Cu2 Cu6 H6M 49.9(8) . .
Cu5 Cu6 H6M 99.2(11) 2_676 .
H4M Cu6 H6M 118(2) . .
S2 Cu7 S6 100.56(4) . .
S2 Cu7 Cu13 108.60(3) . .
S6 Cu7 Cu13 140.17(3) . .
S2 Cu7 Cu3 58.49(3) . .
S6 Cu7 Cu3 122.97(3) . .
Cu13 Cu7 Cu3 57.84(2) . .
S2 Cu7 Cu6 119.77(3) . .
S6 Cu7 Cu6 55.24(3) . .
Cu13 Cu7 Cu6 86.38(3) . .
Cu3 Cu7 Cu6 87.966(19) . .
S2 Cu7 Cu8 96.61(3) . .
S6 Cu7 Cu8 144.81(3) . .
Cu13 Cu7 Cu8 57.97(2) . .
Cu3 Cu7 Cu8 92.184(19) . .
Cu6 Cu7 Cu8 136.42(3) . .
S2 Cu7 Cu11 153.18(3) . .
S6 Cu7 Cu11 92.55(3) . .
Cu13 Cu7 Cu11 73.27(3) . .
Cu3 Cu7 Cu11 131.07(2) . .
Cu6 Cu7 Cu11 86.91(2) . .
Cu8 Cu7 Cu11 60.915(16) . .
S2 Cu7 Cu16 142.14(4) . .
S6 Cu7 Cu16 105.12(4) . .
Cu13 Cu7 Cu16 37.11(4) . .
Cu3 Cu7 Cu16 84.10(3) . .
Cu6 Cu7 Cu16 58.84(4) . .
Cu8 Cu7 Cu16 77.82(4) . .
Cu11 Cu7 Cu16 52.35(3) . .
S2 Cu7 H2M 115.6(14) . .
S6 Cu7 H2M 106.5(14) . .
Cu13 Cu7 H2M 85.0(14) . .
Cu3 Cu7 H2M 130.5(14) . .
Cu6 Cu7 H2M 123.8(14) . .
Cu8 Cu7 H2M 38.4(14) . .
Cu11 Cu7 H2M 37.7(14) . .
Cu16 Cu7 H2M 83.1(14) . .
S2 Cu7 H6M 99.0(16) . .
S6 Cu7 H6M 101.3(16) . .
Cu13 Cu7 H6M 48.5(16) . .
Cu3 Cu7 H6M 44.4(16) . .
Cu6 Cu7 H6M 49.0(16) . .
Cu8 Cu7 H6M 106.1(16) . .
Cu11 Cu7 H6M 101.2(17) . .
Cu16 Cu7 H6M 49.1(16) . .
H2M Cu7 H6M 130(2) . .
S1 Cu8 S4 101.84(3) . .
S1 Cu8 Cu13 107.70(3) . .
S4 Cu8 Cu13 136.84(4) . .
S1 Cu8 Cu7 94.93(3) . .
S4 Cu8 Cu7 148.06(3) . .
Cu13 Cu8 Cu7 59.19(3) . .
S1 Cu8 Cu4 55.89(2) . .
S4 Cu8 Cu4 121.28(3) . .
Cu13 Cu8 Cu4 58.37(2) . .
Cu7 Cu8 Cu4 90.636(18) . .
S1 Cu8 Cu11 151.97(3) . .
S4 Cu8 Cu11 94.00(2) . .
Cu13 Cu8 Cu11 73.86(3) . .
Cu7 Cu8 Cu11 61.119(16) . .
Cu4 Cu8 Cu11 132.19(2) . .
S1 Cu8 Cu9 123.08(3) . .
S4 Cu8 Cu9 54.35(2) . .
Cu13 Cu8 Cu9 83.01(3) . .
Cu7 Cu8 Cu9 133.84(2) . .
Cu4 Cu8 Cu9 90.70(2) . .
Cu11 Cu8 Cu9 84.932(19) . .
S1 Cu8 Cu17 142.80(6) . .
S4 Cu8 Cu17 103.33(6) . .
Cu13 Cu8 Cu17 37.37(6) . .
Cu7 Cu8 Cu17 77.39(6) . .
Cu4 Cu8 Cu17 87.51(5) . .
Cu11 Cu8 Cu17 51.04(5) . .
Cu9 Cu8 Cu17 56.59(6) . .
S1 Cu8 H2M 114.4(14) . .
S4 Cu8 H2M 109.5(14) . .
Cu13 Cu8 H2M 86.1(14) . .
Cu7 Cu8 H2M 38.6(14) . .
Cu4 Cu8 H2M 129.2(14) . .
Cu11 Cu8 H2M 37.8(14) . .
Cu9 Cu8 H2M 122.2(14) . .
Cu17 Cu8 H2M 82.1(14) . .
S1 Cu8 H5M 93.8(13) . .
S4 Cu8 H5M 96.6(13) . .
Cu13 Cu8 H5M 51.5(13) . .
Cu7 Cu8 H5M 109.4(13) . .
Cu4 Cu8 H5M 43.4(13) . .
Cu11 Cu8 H5M 107.4(13) . .
Cu9 Cu8 H5M 49.3(13) . .
Cu17 Cu8 H5M 56.6(13) . .
H2M Cu8 H5M 135(2) . .
S4 Cu9 S8 98.66(4) . .
S4 Cu9 Cu14 144.05(5) . .
S8 Cu9 Cu14 98.50(4) . .
S4 Cu9 Cu17 109.67(7) . .
S8 Cu9 Cu17 142.63(6) . .
Cu14 Cu9 Cu17 44.70(6) . .
S4 Cu9 Cu5 118.54(4) . .
S8 Cu9 Cu5 61.05(4) . .
Cu14 Cu9 Cu5 47.55(5) . .
Cu17 Cu9 Cu5 83.74(6) . .
S4 Cu9 Cu2 149.45(3) . 2_676
S8 Cu9 Cu2 92.82(3) . 2_676
Cu14 Cu9 Cu2 60.03(5) . 2_676
Cu17 Cu9 Cu2 75.08(7) . 2_676
Cu5 Cu9 Cu2 91.80(3) . 2_676
S4 Cu9 Cu5' 110.62(6) . .
S8 Cu9 Cu5' 49.68(6) . .
Cu14 Cu9 Cu5' 60.39(6) . .
Cu17 Cu9 Cu5' 96.46(7) . .
Cu2 Cu9 Cu5' 98.42(6) 2_676 .
S4 Cu9 Cu8 55.03(3) . .
S8 Cu9 Cu8 120.83(3) . .
Cu14 Cu9 Cu8 89.08(5) . .
Cu17 Cu9 Cu8 63.23(7) . .
Cu5 Cu9 Cu8 85.10(3) . .
Cu2 Cu9 Cu8 138.30(3) 2_676 .
Cu5' Cu9 Cu8 87.75(7) . .
S4 Cu9 Cu12 95.85(3) . .
S8 Cu9 Cu12 145.94(4) . .
Cu14 Cu9 Cu12 87.14(4) . .
Cu17 Cu9 Cu12 55.74(6) . .
Cu5 Cu9 Cu12 134.61(3) . .
Cu2 Cu9 Cu12 60.994(17) 2_676 .
Cu5' Cu9 Cu12 147.53(5) . .
Cu8 Cu9 Cu12 92.67(2) . .
S4 Cu9 H5M 90.7(12) . .
S8 Cu9 H5M 98.0(12) . .
Cu14 Cu9 H5M 55.7(12) . .
Cu17 Cu9 H5M 58.9(12) . .
Cu5 Cu9 H5M 44.6(12) . .
Cu2 Cu9 H5M 115.7(12) 2_676 .
Cu5' Cu9 H5M 51.0(12) . .
Cu8 Cu9 H5M 42.0(12) . .
Cu12 Cu9 H5M 112.5(12) . .
S5 Cu10 S9 95.12(3) . .
S5 Cu10 Cu18 138.39(7) . .
S9 Cu10 Cu18 104.86(7) . .
S5 Cu10 Cu16 111.31(5) . .
S9 Cu10 Cu16 136.14(5) . .
Cu18 Cu10 Cu16 33.67(7) . .
S5 Cu10 Cu6 93.63(3) . .
S9 Cu10 Cu6 152.87(3) . .
Cu18 Cu10 Cu6 84.94(7) . .
Cu16 Cu10 Cu6 62.11(4) . .
S5 Cu10 Cu5 155.66(4) . 2_676
S9 Cu10 Cu5 93.91(4) . 2_676
Cu18 Cu10 Cu5 59.50(7) . 2_676
Cu16 Cu10 Cu5 76.35(5) . 2_676
Cu6 Cu10 Cu5 68.97(3) . 2_676
S5 Cu10 Cu1 119.14(3) . 2_676
S9 Cu10 Cu1 54.81(3) . 2_676
Cu18 Cu10 Cu1 53.80(7) . 2_676
Cu16 Cu10 Cu1 81.50(4) . 2_676
Cu6 Cu10 Cu1 138.51(3) . 2_676
Cu5 Cu10 Cu1 84.35(3) 2_676 2_676
S5 Cu10 Cu11 60.17(3) . .
S9 Cu10 Cu11 119.34(3) . .
Cu18 Cu10 Cu11 78.24(6) . .
Cu16 Cu10 Cu11 55.82(4) . .
Cu6 Cu10 Cu11 87.19(2) . .
Cu5 Cu10 Cu11 132.17(3) 2_676 .
Cu1 Cu10 Cu11 88.193(19) 2_676 .
S5 Cu10 Cu14 135.85(5) . 2_676
S9 Cu10 Cu14 128.60(5) . 2_676
Cu18 Cu10 Cu14 35.58(8) . 2_676
Cu16 Cu10 Cu14 33.63(5) . 2_676
Cu6 Cu10 Cu14 51.17(4) . 2_676
Cu5 Cu10 Cu14 43.74(5) 2_676 2_676
Cu1 Cu10 Cu14 87.55(4) 2_676 2_676
Cu11 Cu10 Cu14 88.88(4) . 2_676
S5 Cu10 Cu5' 149.79(6) . 2_676
S9 Cu10 Cu5' 89.09(6) . 2_676
Cu18 Cu10 Cu5' 67.87(8) . 2_676
Cu16 Cu10 Cu5' 84.89(6) . 2_676
Cu6 Cu10 Cu5' 70.96(6) . 2_676
Cu1 Cu10 Cu5' 87.52(6) 2_676 2_676
Cu11 Cu10 Cu5' 140.67(6) . 2_676
Cu14 Cu10 Cu5' 51.90(6) 2_676 2_676
S5 Cu10 H4M 118.8(15) . .
S9 Cu10 H4M 118.5(15) . .
Cu18 Cu10 H4M 83.0(15) . .
Cu16 Cu10 H4M 79.2(15) . .
Cu6 Cu10 H4M 36.4(15) . .
Cu5 Cu10 H4M 38.1(15) 2_676 .
Cu1 Cu10 H4M 122.0(15) 2_676 .
Cu11 Cu10 H4M 121.9(15) . .
Cu14 Cu10 H4M 50.0(15) 2_676 .
Cu5' Cu10 H4M 36.9(15) 2_676 .
S5 Cu10 H7M 97.9(14) . .
S9 Cu10 H7M 94.3(14) . .
Cu18 Cu10 H7M 45.4(14) . .
Cu16 Cu10 H7M 49.3(14) . .
Cu6 Cu10 H7M 109.9(14) . .
Cu5 Cu10 H7M 103.9(14) 2_676 .
Cu1 Cu10 H7M 45.5(14) 2_676 .
Cu11 Cu10 H7M 45.3(14) . .
Cu14 Cu10 H7M 75.6(14) 2_676 .
Cu5' Cu10 H7M 111.6(14) 2_676 .
H4M Cu10 H7M 126(2) . .
S3 Cu11 Cu17 111.74(7) . .
S3 Cu11 Cu16 144.45(5) . .
Cu17 Cu11 Cu16 35.19(7) . .
S3 Cu11 S5 95.58(3) . .
Cu17 Cu11 S5 135.50(7) . .
Cu16 Cu11 S5 105.58(5) . .
S3 Cu11 Cu12 57.27(3) . .
Cu17 Cu11 Cu12 60.16(7) . .
Cu16 Cu11 Cu12 87.57(4) . .
S5 Cu11 Cu12 115.98(3) . .
S3 Cu11 Cu10 123.44(3) . .
Cu17 Cu11 Cu10 82.74(7) . .
Cu16 Cu11 Cu10 56.99(4) . .
S5 Cu11 Cu10 52.77(2) . .
Cu12 Cu11 Cu10 92.673(19) . .
S3 Cu11 Cu8 95.44(3) . .
Cu17 Cu11 Cu8 66.48(7) . .
Cu16 Cu11 Cu8 82.11(4) . .
S5 Cu11 Cu8 147.18(3) . .
Cu12 Cu11 Cu8 95.91(2) . .
Cu10 Cu11 Cu8 137.76(2) . .
S3 Cu11 Cu7 142.32(3) . .
Cu17 Cu11 Cu7 83.44(7) . .
Cu16 Cu11 Cu7 64.08(4) . .
S5 Cu11 Cu7 96.08(3) . .
Cu12 Cu11 Cu7 142.38(2) . .
Cu10 Cu11 Cu7 91.689(19) . .
Cu8 Cu11 Cu7 57.966(16) . .
S3 Cu11 Cu15 106.43(4) . .
Cu17 Cu11 Cu15 19.52(7) . .
Cu16 Cu11 Cu15 38.08(4) . .
S5 Cu11 Cu15 120.65(4) . .
Cu12 Cu11 Cu15 49.59(3) . .
Cu10 Cu11 Cu15 69.42(3) . .
Cu8 Cu11 Cu15 85.33(3) . .
Cu7 Cu11 Cu15 98.01(3) . .
S3 Cu11 H2M 106.0(14) . .
Cu17 Cu11 H2M 95.2(14) . .
Cu16 Cu11 H2M 93.0(14) . .
S5 Cu11 H2M 110.7(14) . .
Cu12 Cu11 H2M 131.3(14) . .
Cu10 Cu11 H2M 127.6(14) . .
Cu8 Cu11 H2M 36.5(14) . .
Cu7 Cu11 H2M 36.6(14) . .
Cu15 Cu11 H2M 114.6(14) . .
S3 Cu11 H7M 102.0(14) . .
Cu17 Cu11 H7M 49.5(14) . .
Cu16 Cu11 H7M 50.1(14) . .
S5 Cu11 H7M 92.0(14) . .
Cu12 Cu11 H7M 50.3(14) . .
Cu10 Cu11 H7M 46.1(14) . .
Cu8 Cu11 H7M 115.7(14) . .
Cu7 Cu11 H7M 113.3(14) . .
Cu15 Cu11 H7M 30.3(14) . .
H2M Cu11 H7M 142(2) . .
S11 Cu12 S3 105.26(3) . .
S11 Cu12 Cu15 109.00(4) . .
S3 Cu12 Cu15 130.06(4) . .
S11 Cu12 Cu17 133.66(7) . .
S3 Cu12 Cu17 106.20(7) . .
Cu15 Cu12 Cu17 26.57(7) . .
S11 Cu12 Cu11 124.19(3) . .
S3 Cu12 Cu11 56.12(2) . .
Cu15 Cu12 Cu11 74.62(4) . .
Cu17 Cu12 Cu11 55.18(7) . .
S11 Cu12 Cu1 57.01(2) . 2_676
S3 Cu12 Cu1 123.34(3) . 2_676
Cu15 Cu12 Cu1 56.42(4) . 2_676
Cu17 Cu12 Cu1 77.32(6) . 2_676
Cu11 Cu12 Cu1 88.260(18) . 2_676
S11 Cu12 Cu9 149.48(3) . .
S3 Cu12 Cu9 93.03(3) . .
Cu15 Cu12 Cu9 74.77(4) . .
Cu17 Cu12 Cu9 59.58(6) . .
Cu11 Cu12 Cu9 86.28(2) . .
Cu1 Cu12 Cu9 130.51(2) 2_676 .
S11 Cu12 Cu2 95.51(3) . 2_676
S3 Cu12 Cu2 146.54(3) . 2_676
Cu15 Cu12 Cu2 63.07(4) . 2_676
Cu17 Cu12 Cu2 75.48(7) . 2_676
Cu11 Cu12 Cu2 129.74(2) . 2_676
Cu1 Cu12 Cu2 89.940(19) 2_676 2_676
Cu9 Cu12 Cu2 58.263(17) . 2_676
S11 Cu12 H7M 96.7(14) . .
S3 Cu12 H7M 97.2(14) . .
Cu15 Cu12 H7M 44.2(14) . .
Cu17 Cu12 H7M 46.4(13) . .
Cu11 Cu12 H7M 46.2(14) . .
Cu1 Cu12 H7M 44.3(14) 2_676 .
Cu9 Cu12 H7M 105.2(13) . .
Cu2 Cu12 H7M 106.2(14) 2_676 .
Cu16 Cu13 Cu18 111.84(11) . 2_676
Cu16 Cu13 Cu17 50.13(11) . .
Cu18 Cu13 Cu17 93.64(14) 2_676 .
Cu16 Cu13 Cu15 88.33(8) . 2_676
Cu18 Cu13 Cu15 43.86(11) 2_676 2_676
Cu17 Cu13 Cu15 106.84(10) . 2_676
Cu16 Cu13 Cu14 93.18(8) . .
Cu18 Cu13 Cu14 44.29(11) 2_676 .
Cu17 Cu13 Cu14 53.35(10) . .
Cu15 Cu13 Cu14 79.45(6) 2_676 .
Cu16 Cu13 Cu3 116.59(7) . .
Cu18 Cu13 Cu3 99.09(10) 2_676 .
Cu17 Cu13 Cu3 164.85(10) . .
Cu15 Cu13 Cu3 77.47(5) 2_676 .
Cu14 Cu13 Cu3 141.30(5) . .
Cu16 Cu13 Cu8 105.18(6) . .
Cu18 Cu13 Cu8 125.65(10) 2_676 .
Cu17 Cu13 Cu8 80.71(9) . .
Cu15 Cu13 Cu8 166.24(7) 2_676 .
Cu14 Cu13 Cu8 96.86(5) . .
Cu3 Cu13 Cu8 98.26(3) . .
Cu16 Cu13 Cu7 77.57(6) . .
Cu18 Cu13 Cu7 161.71(11) 2_676 .
Cu17 Cu13 Cu7 104.14(10) . .
Cu15 Cu13 Cu7 124.23(6) 2_676 .
Cu14 Cu13 Cu7 153.62(5) . .
Cu3 Cu13 Cu7 62.71(3) . .
Cu8 Cu13 Cu7 62.84(2) . .
Cu16 Cu13 Cu14 38.15(6) . 2_676
Cu18 Cu13 Cu14 88.46(10) 2_676 2_676
Cu17 Cu13 Cu14 79.20(10) . 2_676
Cu15 Cu13 Cu14 52.45(6) 2_676 2_676
Cu14 Cu13 Cu14 97.16(5) . 2_676
Cu3 Cu13 Cu14 92.88(5) . 2_676
Cu8 Cu13 Cu14 141.28(5) . 2_676
Cu7 Cu13 Cu14 90.65(5) . 2_676
Cu16 Cu13 Cu4 169.93(7) . .
Cu18 Cu13 Cu4 76.18(9) 2_676 .
Cu17 Cu13 Cu4 125.19(10) . .
Cu15 Cu13 Cu4 101.75(6) 2_676 .
Cu14 Cu13 Cu4 88.65(5) . .
Cu3 Cu13 Cu4 66.45(3) . .
Cu8 Cu13 Cu4 64.76(2) . .
Cu7 Cu13 Cu4 96.50(3) . .
Cu14 Cu13 Cu4 151.30(5) 2_676 .
Cu16 Cu13 Cu15 46.01(6) . .
Cu18 Cu13 Cu15 80.36(10) 2_676 .
Cu17 Cu13 Cu15 19.26(9) . .
Cu15 Cu13 Cu15 87.62(6) 2_676 .
Cu14 Cu13 Cu15 47.86(6) . .
Cu3 Cu13 Cu15 158.04(5) . .
Cu8 Cu13 Cu15 99.78(5) . .
Cu7 Cu13 Cu15 115.69(5) . .
Cu14 Cu13 Cu15 65.17(6) 2_676 .
Cu4 Cu13 Cu15 133.37(5) . .
Cu16 Cu13 Cu17 73.41(8) . 2_676
Cu18 Cu13 Cu17 44.48(11) 2_676 2_676
Cu17 Cu13 Cu17 85.83(10) . 2_676
Cu15 Cu13 Cu17 21.04(7) 2_676 2_676
Cu14 Cu13 Cu17 66.44(8) . 2_676
Cu3 Cu13 Cu17 97.48(7) . 2_676
Cu8 Cu13 Cu17 162.87(7) . 2_676
Cu7 Cu13 Cu17 131.52(7) . 2_676
Cu14 Cu13 Cu17 43.99(7) 2_676 2_676
Cu4 Cu13 Cu17 116.28(7) . 2_676
Cu15 Cu13 Cu17 66.59(7) . 2_676
Cu16 Cu13 H5M 127.2(12) . .
Cu18 Cu13 H5M 79.6(12) 2_676 .
Cu17 Cu13 H5M 78.7(12) . .
Cu15 Cu13 H5M 123.0(13) 2_676 .
Cu14 Cu13 H5M 58.5(12) . .
Cu3 Cu13 H5M 111.6(12) . .
Cu8 Cu13 H5M 46.1(12) . .
Cu7 Cu13 H5M 107.7(13) . .
Cu14 Cu13 H5M 154.1(13) 2_676 .
Cu4 Cu13 H5M 46.6(12) . .
Cu15 Cu13 H5M 90.0(12) . .
Cu17 Cu13 H5M 120.8(13) 2_676 .
Cu16 Cu13 H6M 69.7(16) . .
Cu18 Cu13 H6M 118.0(6) 2_676 .
Cu17 Cu13 H6M 119.3(16) . .
Cu15 Cu13 H6M 75.4(4) 2_676 .
Cu14 Cu13 H6M 149.8(9) . .
Cu3 Cu13 H6M 46.9(16) . .
Cu8 Cu13 H6M 111.4(5) . .
Cu7 Cu13 H6M 49.0(4) . .
Cu14 Cu13 H6M 53.9(13) 2_676 .
Cu4 Cu13 H6M 112.6(16) . .
Cu15 Cu13 H6M 114.0(16) . .
Cu17 Cu13 H6M 84.5(6) 2_676 .
H5M Cu13 H6M 151.4(17) . .
Cu16 Cu13 H8M 55.32(6) . .
Cu18 Cu13 H8M 56.82(9) 2_676 .
Cu17 Cu13 H8M 54.25(9) . .
Cu15 Cu13 H8M 52.60(5) 2_676 .
Cu14 Cu13 H8M 50.30(5) . .
Cu3 Cu13 H8M 127.80(4) . .
Cu8 Cu13 H8M 133.86(5) . .
Cu7 Cu13 H8M 131.89(5) . .
Cu14 Cu13 H8M 46.86(5) 2_676 .
Cu4 Cu13 H8M 131.52(5) . .
Cu15 Cu13 H8M 35.01(4) . .
Cu17 Cu13 H8M 31.58(6) 2_676 .
H5M Cu13 H8M 108.3(13) . .
H6M Cu13 H8M 100.3(11) . .
Cu16 Cu14 Cu18 50.56(11) 2_676 2_676
Cu16 Cu14 Cu17 99.18(10) 2_676 .
Cu18 Cu14 Cu17 85.97(14) 2_676 .
Cu16 Cu14 Cu15 85.22(9) 2_676 .
Cu18 Cu14 Cu15 99.79(11) 2_676 .
Cu17 Cu14 Cu15 32.86(9) . .
Cu16 Cu14 Cu5 117.16(10) 2_676 .
Cu18 Cu14 Cu5 83.71(12) 2_676 .
Cu17 Cu14 Cu5 120.57(14) . .
Cu15 Cu14 Cu5 151.39(11) . .
Cu16 Cu14 Cu6 79.28(8) 2_676 2_676
Cu18 Cu14 Cu6 112.80(11) 2_676 2_676
Cu17 Cu14 Cu6 151.61(14) . 2_676
Cu15 Cu14 Cu6 119.60(11) . 2_676
Cu5 Cu14 Cu6 83.89(5) . 2_676
Cu16 Cu14 Cu13 81.99(8) 2_676 .
Cu18 Cu14 Cu13 44.54(10) 2_676 .
Cu17 Cu14 Cu13 44.96(9) . .
Cu15 Cu14 Cu13 71.10(6) . .
Cu5 Cu14 Cu13 93.42(9) . .
Cu6 Cu14 Cu13 157.28(6) 2_676 .
Cu16 Cu14 Cu9 169.46(9) 2_676 .
Cu18 Cu14 Cu9 125.19(14) 2_676 .
Cu17 Cu14 Cu9 70.36(8) . .
Cu15 Cu14 Cu9 86.33(6) . .
Cu5 Cu14 Cu9 69.11(6) . .
Cu6 Cu14 Cu9 110.47(5) 2_676 .
Cu13 Cu14 Cu9 89.33(6) . .
Cu16 Cu14 Cu13 40.48(7) 2_676 2_676
Cu18 Cu14 Cu13 78.14(10) 2_676 2_676
Cu17 Cu14 Cu13 71.41(9) . 2_676
Cu15 Cu14 Cu13 46.94(6) . 2_676
Cu5 Cu14 Cu13 157.59(7) . 2_676
Cu6 Cu14 Cu13 91.08(7) 2_676 2_676
Cu13 Cu14 Cu13 82.84(5) . 2_676
Cu9 Cu14 Cu13 132.63(6) . 2_676
Cu16 Cu14 Cu2 119.52(13) 2_676 2_676
Cu18 Cu14 Cu2 167.64(13) 2_676 2_676
Cu17 Cu14 Cu2 88.96(10) . 2_676
Cu15 Cu14 Cu2 70.34(7) . 2_676
Cu5 Cu14 Cu2 108.54(6) . 2_676
Cu6 Cu14 Cu2 68.17(5) 2_676 2_676
Cu13 Cu14 Cu2 133.30(6) . 2_676
Cu9 Cu14 Cu2 62.99(3) . 2_676
Cu13 Cu14 Cu2 89.56(7) 2_676 2_676
Cu16 Cu14 Cu5' 123.73(11) 2_676 .
Cu18 Cu14 Cu5' 90.28(13) 2_676 .
Cu17 Cu14 Cu5' 118.94(14) . .
Cu15 Cu14 Cu5' 147.47(11) . .
Cu6 Cu14 Cu5' 83.46(8) 2_676 .
Cu13 Cu14 Cu5' 96.51(10) . .
Cu9 Cu14 Cu5' 63.01(7) . .
Cu13 Cu14 Cu5' 164.20(8) 2_676 .
Cu2 Cu14 Cu5' 102.02(7) 2_676 .
Cu16 Cu14 Cu15 40.81(7) 2_676 2_676
Cu18 Cu14 Cu15 21.08(9) 2_676 2_676
Cu17 Cu14 Cu15 73.23(9) . 2_676
Cu15 Cu14 Cu15 80.16(6) . 2_676
Cu5 Cu14 Cu15 104.63(9) . 2_676
Cu6 Cu14 Cu15 117.08(6) 2_676 2_676
Cu13 Cu14 Cu15 41.85(4) . 2_676
Cu9 Cu14 Cu15 131.12(8) . 2_676
Cu13 Cu14 Cu15 58.54(4) 2_676 2_676
Cu2 Cu14 Cu15 146.82(8) 2_676 2_676
Cu5' Cu14 Cu15 111.07(10) . 2_676
Cu16 Cu14 H8M 52.34(6) 2_676 .
Cu18 Cu14 H8M 52.91(9) 2_676 .
Cu17 Cu14 H8M 47.37(8) . .
Cu15 Cu14 H8M 47.36(5) . .
Cu5 Cu14 H8M 132.16(12) . .
Cu6 Cu14 H8M 127.70(9) 2_676 .
Cu13 Cu14 H8M 42.76(4) . .
Cu9 Cu14 H8M 117.12(6) . .
Cu13 Cu14 H8M 40.08(4) 2_676 .
Cu2 Cu14 H8M 116.09(8) 2_676 .
Cu5' Cu14 H8M 137.05(12) . .
Cu15 Cu14 H8M 32.81(4) 2_676 .
Cu17 Cu15 Cu18 98.3(2) . .
Cu17 Cu15 Cu16 50.06(16) . .
Cu18 Cu15 Cu16 48.23(14) . .
Cu17 Cu15 Cu13 122.37(15) . 2_676
Cu18 Cu15 Cu13 60.50(13) . 2_676
Cu16 Cu15 Cu13 91.81(8) . 2_676
Cu17 Cu15 Cu14 69.28(16) . .
Cu18 Cu15 Cu14 124.37(14) . .
Cu16 Cu15 Cu14 100.43(9) . .
Cu13 Cu15 Cu14 80.61(7) 2_676 .
Cu17 Cu15 Cu12 81.73(14) . .
Cu18 Cu15 Cu12 122.91(13) . .
Cu16 Cu15 Cu12 107.55(8) . .
Cu13 Cu15 Cu12 155.79(8) 2_676 .
Cu14 Cu15 Cu12 109.04(7) . .
Cu17 Cu15 Cu1 128.72(16) . 2_676
Cu18 Cu15 Cu1 68.37(12) . 2_676
Cu16 Cu15 Cu1 100.15(8) . 2_676
Cu13 Cu15 Cu1 94.60(7) 2_676 2_676
Cu14 Cu15 Cu1 159.00(9) . 2_676
Cu12 Cu15 Cu1 68.27(4) . 2_676
Cu17 Cu15 Cu16 89.04(14) . 2_676
Cu18 Cu15 Cu16 88.35(13) . 2_676
Cu16 Cu15 Cu16 88.75(7) . 2_676
Cu13 Cu15 Cu16 42.54(5) 2_676 2_676
Cu14 Cu15 Cu16 39.89(6) . 2_676
Cu12 Cu15 Cu16 148.28(8) . 2_676
Cu1 Cu15 Cu16 136.78(8) 2_676 2_676
Cu17 Cu15 Cu13 30.05(13) . .
Cu18 Cu15 Cu13 81.25(13) . .
Cu16 Cu15 Cu13 40.12(6) . .
Cu13 Cu15 Cu13 92.38(6) 2_676 .
Cu14 Cu15 Cu13 61.04(7) . .
Cu12 Cu15 Cu13 111.77(6) . .
Cu1 Cu15 Cu13 139.90(7) 2_676 .
Cu16 Cu15 Cu13 64.00(5) 2_676 .
Cu17 Cu15 Cu2 106.54(17) . 2_676
Cu18 Cu15 Cu2 155.04(15) . 2_676
Cu16 Cu15 Cu2 156.56(9) . 2_676
Cu13 Cu15 Cu2 102.55(7) 2_676 2_676
Cu14 Cu15 Cu2 64.50(6) . 2_676
Cu12 Cu15 Cu2 64.66(4) . 2_676
Cu1 Cu15 Cu2 97.09(5) 2_676 2_676
Cu16 Cu15 Cu2 89.48(6) 2_676 2_676
Cu13 Cu15 Cu2 119.74(6) . 2_676
Cu17 Cu15 Cu14 79.07(16) . 2_676
Cu18 Cu15 Cu14 26.74(12) . 2_676
Cu16 Cu15 Cu14 33.84(7) . 2_676
Cu13 Cu15 Cu14 58.70(6) 2_676 2_676
Cu14 Cu15 Cu14 99.84(6) . 2_676
Cu12 Cu15 Cu14 136.66(7) . 2_676
Cu1 Cu15 Cu14 94.92(6) 2_676 2_676
Cu16 Cu15 Cu14 69.70(6) 2_676 2_676
Cu13 Cu15 Cu14 56.29(6) . 2_676
Cu2 Cu15 Cu14 158.56(6) 2_676 2_676
Cu17 Cu15 Cu3 163.87(18) . 2_676
Cu18 Cu15 Cu3 96.68(14) . 2_676
Cu16 Cu15 Cu3 144.62(9) . 2_676
Cu13 Cu15 Cu3 61.12(5) 2_676 2_676
Cu14 Cu15 Cu3 97.17(8) . 2_676
Cu12 Cu15 Cu3 95.16(5) . 2_676
Cu1 Cu15 Cu3 63.11(4) 2_676 2_676
Cu16 Cu15 Cu3 85.39(6) 2_676 2_676
Cu13 Cu15 Cu3 149.32(6) . 2_676
Cu2 Cu15 Cu3 58.36(3) 2_676 2_676
Cu14 Cu15 Cu3 112.86(7) 2_676 2_676
Cu17 Cu15 H7M 77.9(17) . .
Cu18 Cu15 H7M 68.2(16) . .
Cu16 Cu15 H7M 62.8(16) . .
Cu13 Cu15 H7M 126.4(16) 2_676 .
Cu14 Cu15 H7M 146.0(16) . .
Cu12 Cu15 H7M 55.9(16) . .
Cu1 Cu15 H7M 50.9(16) 2_676 .
Cu16 Cu15 H7M 150.8(16) 2_676 .
Cu13 Cu15 H7M 94.3(16) . .
Cu2 Cu15 H7M 119.1(16) 2_676 .
Cu14 Cu15 H7M 82.1(16) 2_676 .
Cu3 Cu15 H7M 113.5(16) 2_676 .
Cu17 Cu15 H8M 66.66(14) . .
Cu18 Cu15 H8M 65.16(12) . .
Cu16 Cu15 H8M 52.14(6) . .
Cu13 Cu15 H8M 55.74(5) 2_676 .
Cu14 Cu15 H8M 60.14(6) . .
Cu12 Cu15 H8M 148.39(9) . .
Cu1 Cu15 H8M 132.89(9) 2_676 .
Cu16 Cu15 H8M 36.61(5) 2_676 .
Cu13 Cu15 H8M 36.65(4) . .
Cu2 Cu15 H8M 122.69(7) 2_676 .
Cu14 Cu15 H8M 39.70(5) 2_676 .
Cu3 Cu15 H8M 115.02(7) 2_676 .
H7M Cu15 H8M 114.6(16) . .
Cu18 Cu16 Cu17 82.66(19) . .
Cu18 Cu16 Cu14 67.75(15) . 2_676
Cu17 Cu16 Cu14 132.76(15) . 2_676
Cu18 Cu16 Cu13 125.26(14) . .
Cu17 Cu16 Cu13 66.30(13) . .
Cu14 Cu16 Cu13 101.37(10) 2_676 .
Cu18 Cu16 Cu15 45.61(14) . .
Cu17 Cu16 Cu15 37.05(13) . .
Cu14 Cu16 Cu15 105.35(11) 2_676 .
Cu13 Cu16 Cu15 93.87(9) . .
Cu18 Cu16 Cu11 113.00(13) . .
Cu17 Cu16 Cu11 71.47(11) . .
Cu14 Cu16 Cu11 153.59(10) 2_676 .
Cu13 Cu16 Cu11 98.82(8) . .
Cu15 Cu16 Cu11 90.00(7) . .
Cu18 Cu16 Cu10 72.69(12) . .
Cu17 Cu16 Cu10 116.95(13) . .
Cu14 Cu16 Cu10 89.14(9) 2_676 .
Cu13 Cu16 Cu10 161.56(9) . .
Cu15 Cu16 Cu10 97.92(7) . .
Cu11 Cu16 Cu10 67.19(4) . .
Cu18 Cu16 Cu15 90.09(12) . 2_676
Cu17 Cu16 Cu15 90.88(12) . 2_676
Cu14 Cu16 Cu15 54.89(7) 2_676 2_676
Cu13 Cu16 Cu15 49.13(6) . 2_676
Cu15 Cu16 Cu15 91.25(7) . 2_676
Cu11 Cu16 Cu15 147.93(8) . 2_676
Cu10 Cu16 Cu15 144.00(8) . 2_676
Cu18 Cu16 Cu6 112.82(15) . .
Cu17 Cu16 Cu6 162.26(14) . .
Cu14 Cu16 Cu6 63.94(8) 2_676 .
Cu13 Cu16 Cu6 107.94(7) . .
Cu15 Cu16 Cu6 156.99(10) . .
Cu11 Cu16 Cu6 93.70(5) . .
Cu10 Cu16 Cu6 63.05(4) . .
Cu15 Cu16 Cu6 97.45(6) 2_676 .
Cu18 Cu16 Cu13 32.35(11) . 2_676
Cu17 Cu16 Cu13 73.10(12) . 2_676
Cu14 Cu16 Cu13 62.07(8) 2_676 2_676
Cu13 Cu16 Cu13 93.86(6) . 2_676
Cu15 Cu16 Cu13 44.14(6) . 2_676
Cu11 Cu16 Cu13 133.24(6) . 2_676
Cu10 Cu16 Cu13 104.48(6) . 2_676
Cu15 Cu16 Cu13 60.12(5) 2_676 2_676
Cu6 Cu16 Cu13 124.60(7) . 2_676
Cu18 Cu16 Cu17 65.52(13) . 2_676
Cu17 Cu16 Cu17 89.59(12) . 2_676
Cu14 Cu16 Cu17 45.24(8) 2_676 2_676
Cu13 Cu16 Cu17 70.17(8) . 2_676
Cu15 Cu16 Cu17 75.65(9) . 2_676
Cu11 Cu16 Cu17 160.88(9) . 2_676
Cu10 Cu16 Cu17 126.55(9) . 2_676
Cu15 Cu16 Cu17 24.66(7) 2_676 2_676
Cu6 Cu16 Cu17 104.46(8) . 2_676
Cu13 Cu16 Cu17 37.04(7) 2_676 2_676
Cu18 Cu16 Cu7 169.30(14) . .
Cu17 Cu16 Cu7 104.86(14) . .
Cu14 Cu16 Cu7 110.43(10) 2_676 .
Cu13 Cu16 Cu7 65.31(6) . .
Cu15 Cu16 Cu7 141.29(9) . .
Cu11 Cu16 Cu7 63.57(4) . .
Cu10 Cu16 Cu7 96.91(5) . .
Cu15 Cu16 Cu7 97.30(6) 2_676 .
Cu6 Cu16 Cu7 58.66(3) . .
Cu13 Cu16 Cu7 156.93(6) 2_676 .
Cu17 Cu16 Cu7 121.33(8) 2_676 .
Cu18 Cu16 H6M 135.9(5) . .
Cu17 Cu16 H6M 126.0(15) . .
Cu14 Cu16 H6M 68.4(6) 2_676 .
Cu13 Cu16 H6M 60.4(15) . .
Cu15 Cu16 H6M 149.8(14) . .
Cu11 Cu16 H6M 108.2(4) . .
Cu10 Cu16 H6M 111.1(15) . .
Cu15 Cu16 H6M 60.5(10) 2_676 .
Cu6 Cu16 H6M 48.4(15) . .
Cu13 Cu16 H6M 117.1(6) 2_676 .
Cu17 Cu16 H6M 80.5(7) 2_676 .
Cu7 Cu16 H6M 44.9(3) . .
Cu18 Cu16 H7M 62.0(15) . .
Cu17 Cu16 H7M 65.9(15) . .
Cu14 Cu16 H7M 122.5(15) 2_676 .
Cu13 Cu16 H7M 129.6(15) . .
Cu15 Cu16 H7M 54.0(15) . .
Cu11 Cu16 H7M 51.0(15) . .
Cu10 Cu16 H7M 51.2(15) . .
Cu15 Cu16 H7M 144.7(15) 2_676 .
Cu6 Cu16 H7M 112.7(15) . .
Cu13 Cu16 H7M 86.9(15) 2_676 .
Cu17 Cu16 H7M 123.9(15) 2_676 .
Cu7 Cu16 H7M 113.7(15) . .
H6M Cu16 H7M 154.8(18) . .
Cu18 Cu16 H8M 64.87(12) . .
Cu17 Cu16 H8M 61.71(11) . .
Cu14 Cu16 H8M 72.39(8) 2_676 .
Cu13 Cu16 H8M 60.88(6) . .
Cu15 Cu16 H8M 53.73(6) . .
Cu11 Cu16 H8M 133.11(9) . .
Cu10 Cu16 H8M 137.43(9) . .
Cu15 Cu16 H8M 37.52(5) 2_676 .
Cu6 Cu16 H8M 131.71(8) . .
Cu13 Cu16 H8M 32.98(4) 2_676 .
Cu17 Cu16 H8M 27.88(7) 2_676 .
Cu7 Cu16 H8M 125.29(8) . .
H6M Cu16 H8M 97.5(11) . .
H7M Cu16 H8M 107.5(15) . .
Cu15 Cu17 Cu16 92.9(2) . .
Cu15 Cu17 Cu13 130.69(19) . .
Cu16 Cu17 Cu13 63.56(13) . .
Cu15 Cu17 Cu18 45.10(15) . .
Cu16 Cu17 Cu18 47.80(14) . .
Cu13 Cu17 Cu18 99.22(15) . .
Cu15 Cu17 Cu14 77.85(18) . .
Cu16 Cu17 Cu14 124.48(15) . .
Cu13 Cu17 Cu14 81.69(12) . .
Cu18 Cu17 Cu14 103.63(16) . .
Cu15 Cu17 Cu11 116.07(18) . .
Cu16 Cu17 Cu11 73.34(12) . .
Cu13 Cu17 Cu11 98.63(14) . .
Cu18 Cu17 Cu11 97.64(14) . .
Cu14 Cu17 Cu11 158.41(14) . .
Cu15 Cu17 Cu18 97.12(17) . 2_676
Cu16 Cu17 Cu18 86.31(14) . 2_676
Cu13 Cu17 Cu18 42.71(9) . 2_676
Cu18 Cu17 Cu18 91.96(13) . 2_676
Cu14 Cu17 Cu18 42.45(10) . 2_676
Cu11 Cu17 Cu18 141.29(15) . 2_676
Cu15 Cu17 Cu12 71.70(15) . .
Cu16 Cu17 Cu12 120.54(15) . .
Cu13 Cu17 Cu12 157.56(15) . .
Cu18 Cu17 Cu12 97.89(14) . .
Cu14 Cu17 Cu12 108.19(13) . .
Cu11 Cu17 Cu12 64.66(6) . .
Cu18 Cu17 Cu12 150.63(14) 2_676 .
Cu15 Cu17 Cu9 106.80(19) . .
Cu16 Cu17 Cu9 160.00(19) . .
Cu13 Cu17 Cu9 104.08(12) . .
Cu18 Cu17 Cu9 151.82(18) . .
Cu14 Cu17 Cu9 64.93(8) . .
Cu11 Cu17 Cu9 94.35(8) . .
Cu18 Cu17 Cu9 94.46(11) 2_676 .
Cu12 Cu17 Cu9 64.68(6) . .
Cu15 Cu17 Cu13 36.59(11) . 2_676
Cu16 Cu17 Cu13 75.73(12) . 2_676
Cu13 Cu17 Cu13 94.17(10) . 2_676
Cu18 Cu17 Cu13 39.05(10) . 2_676
Cu14 Cu17 Cu13 64.60(9) . 2_676
Cu11 Cu17 Cu13 136.47(12) . 2_676
Cu18 Cu17 Cu13 64.24(8) 2_676 2_676
Cu12 Cu17 Cu13 108.26(11) . 2_676
Cu9 Cu17 Cu13 122.49(11) . 2_676
Cu15 Cu17 Cu16 66.30(13) . 2_676
Cu16 Cu17 Cu16 90.41(12) . 2_676
Cu13 Cu17 Cu16 70.99(9) . 2_676
Cu18 Cu17 Cu16 72.29(12) . 2_676
Cu14 Cu17 Cu16 35.58(6) . 2_676
Cu11 Cu17 Cu16 163.53(13) . 2_676
Cu18 Cu17 Cu16 30.92(8) 2_676 2_676
Cu12 Cu17 Cu16 128.55(12) . 2_676
Cu9 Cu17 Cu16 100.51(9) . 2_676
Cu13 Cu17 Cu16 36.42(5) 2_676 2_676
Cu15 Cu17 Cu14 77.41(15) . 2_676
Cu16 Cu17 Cu14 24.93(9) . 2_676
Cu13 Cu17 Cu14 63.50(9) . 2_676
Cu18 Cu17 Cu14 36.04(11) . 2_676
Cu14 Cu17 Cu14 101.61(10) . 2_676
Cu11 Cu17 Cu14 97.72(10) . 2_676
Cu18 Cu17 Cu14 69.39(9) 2_676 2_676
Cu12 Cu17 Cu14 130.63(11) . 2_676
Cu9 Cu17 Cu14 163.81(11) . 2_676
Cu13 Cu17 Cu14 52.37(6) 2_676 2_676
Cu16 Cu17 Cu14 66.39(7) 2_676 2_676
Cu15 Cu17 H7M 65.0(15) . .
Cu16 Cu17 H7M 68.4(15) . .
Cu13 Cu17 H7M 129.4(15) . .
Cu18 Cu17 H7M 55.6(15) . .
Cu14 Cu17 H7M 141.8(16) . .
Cu11 Cu17 H7M 51.7(15) . .
Cu18 Cu17 H7M 147.2(15) 2_676 .
Cu12 Cu17 H7M 52.8(15) . .
Cu9 Cu17 H7M 116.5(15) . .
Cu13 Cu17 H7M 88.6(15) 2_676 .
Cu16 Cu17 H7M 125.0(15) 2_676 .
Cu14 Cu17 H7M 79.5(15) 2_676 .
Cu15 Cu17 H8M 70.59(14) . .
Cu16 Cu17 H8M 62.35(11) . .
Cu13 Cu17 H8M 60.14(10) . .
Cu18 Cu17 H8M 54.17(11) . .
Cu14 Cu17 H8M 62.99(9) . .
Cu11 Cu17 H8M 135.61(16) . .
Cu18 Cu17 H8M 37.79(8) 2_676 .
Cu12 Cu17 H8M 142.29(17) . .
Cu9 Cu17 H8M 127.13(14) . .
Cu13 Cu17 H8M 34.03(7) 2_676 .
Cu16 Cu17 H8M 28.06(7) 2_676 .
Cu14 Cu17 H8M 38.62(7) 2_676 .
H7M Cu17 H8M 109.6(15) . .
Cu15 Cu18 Cu16 86.16(17) . .
Cu15 Cu18 Cu14 132.18(19) . 2_676
Cu16 Cu18 Cu14 61.69(15) . 2_676
Cu15 Cu18 Cu13 75.65(16) . 2_676
Cu16 Cu18 Cu13 121.25(17) . 2_676
Cu14 Cu18 Cu13 91.17(14) 2_676 2_676
Cu15 Cu18 Cu17 36.62(12) . .
Cu16 Cu18 Cu17 49.54(14) . .
Cu14 Cu18 Cu17 102.88(17) 2_676 .
Cu13 Cu18 Cu17 96.47(16) 2_676 .
Cu15 Cu18 Cu1 78.84(14) . 2_676
Cu16 Cu18 Cu1 125.64(16) . 2_676
Cu14 Cu18 Cu1 148.36(16) 2_676 2_676
Cu13 Cu18 Cu1 105.05(14) 2_676 2_676
Cu17 Cu18 Cu1 102.05(15) . 2_676
Cu15 Cu18 Cu10 117.81(16) . .
Cu16 Cu18 Cu10 73.64(13) . .
Cu14 Cu18 Cu10 87.69(13) 2_676 .
Cu13 Cu18 Cu10 162.00(15) 2_676 .
Cu17 Cu18 Cu10 101.30(14) . .
Cu1 Cu18 Cu10 68.52(7) 2_676 .
Cu15 Cu18 Cu17 93.24(15) . 2_676
Cu16 Cu18 Cu17 83.57(14) . 2_676
Cu14 Cu18 Cu17 51.58(10) 2_676 2_676
Cu13 Cu18 Cu17 43.66(10) 2_676 2_676
Cu17 Cu18 Cu17 88.04(13) . 2_676
Cu1 Cu18 Cu17 148.46(15) 2_676 2_676
Cu10 Cu18 Cu17 139.22(15) . 2_676
Cu15 Cu18 Cu5 171.1(2) . 2_676
Cu16 Cu18 Cu5 102.70(17) . 2_676
Cu14 Cu18 Cu5 54.82(10) 2_676 2_676
Cu13 Cu18 Cu5 99.97(12) 2_676 2_676
Cu17 Cu18 Cu5 152.24(18) . 2_676
Cu1 Cu18 Cu5 95.10(9) 2_676 2_676
Cu10 Cu18 Cu5 64.93(8) . 2_676
Cu17 Cu18 Cu5 88.59(11) 2_676 2_676
Cu15 Cu18 Cu4 113.33(18) . 2_676
Cu16 Cu18 Cu4 160.50(19) . 2_676
Cu14 Cu18 Cu4 101.96(13) 2_676 2_676
Cu13 Cu18 Cu4 66.32(9) 2_676 2_676
Cu17 Cu18 Cu4 149.93(18) . 2_676
Cu1 Cu18 Cu4 62.32(6) 2_676 2_676
Cu10 Cu18 Cu4 96.35(8) . 2_676
Cu17 Cu18 Cu4 94.33(11) 2_676 2_676
Cu5 Cu18 Cu4 57.82(6) 2_676 2_676
Cu15 Cu18 Cu13 69.77(12) . .
Cu16 Cu18 Cu13 30.04(9) . .
Cu14 Cu18 Cu13 64.97(10) 2_676 .
Cu13 Cu18 Cu13 92.14(10) 2_676 .
Cu17 Cu18 Cu13 38.23(10) . .
Cu1 Cu18 Cu13 139.08(12) 2_676 .
Cu10 Cu18 Cu13 103.58(10) . .
Cu17 Cu18 Cu13 61.04(9) 2_676 .
Cu5 Cu18 Cu13 118.51(12) 2_676 .
Cu4 Cu18 Cu13 155.32(10) 2_676 .
Cu15 Cu18 Cu16 62.87(12) . 2_676
Cu16 Cu18 Cu16 88.07(12) . 2_676
Cu14 Cu18 Cu16 80.51(10) 2_676 2_676
Cu13 Cu18 Cu16 33.99(7) 2_676 2_676
Cu17 Cu18 Cu16 67.84(11) . 2_676
Cu1 Cu18 Cu16 127.33(13) 2_676 2_676
Cu10 Cu18 Cu16 161.40(12) . 2_676
Cu17 Cu18 Cu16 31.01(8) 2_676 2_676
Cu5 Cu18 Cu16 117.59(11) 2_676 2_676
Cu4 Cu18 Cu16 100.12(9) 2_676 2_676
Cu13 Cu18 Cu16 58.36(6) . 2_676
Cu15 Cu18 H7M 65.7(16) . .
Cu16 Cu18 H7M 72.4(16) . .
Cu14 Cu18 H7M 126.2(16) 2_676 .
Cu13 Cu18 H7M 138.3(16) 2_676 .
Cu17 Cu18 H7M 61.0(16) . .
Cu1 Cu18 H7M 53.7(16) 2_676 .
Cu10 Cu18 H7M 52.2(16) . .
Cu17 Cu18 H7M 148.5(16) 2_676 .
Cu5 Cu18 H7M 115.9(16) 2_676 .
Cu4 Cu18 H7M 115.1(16) 2_676 .
Cu13 Cu18 H7M 88.9(16) . .
Cu16 Cu18 H7M 125.8(16) 2_676 .
Cu15 Cu18 H8M 64.42(12) . .
Cu16 Cu18 H8M 61.78(11) . .
Cu14 Cu18 H8M 69.18(11) 2_676 .
Cu13 Cu18 H8M 59.93(9) 2_676 .
Cu17 Cu18 H8M 51.67(10) . .
Cu1 Cu18 H8M 142.45(18) 2_676 .
Cu10 Cu18 H8M 135.29(16) . .
Cu17 Cu18 H8M 36.36(8) 2_676 .
Cu5 Cu18 H8M 120.38(15) 2_676 .
Cu4 Cu18 H8M 124.94(14) 2_676 .
Cu13 Cu18 H8M 32.21(6) . .
Cu16 Cu18 H8M 26.29(6) 2_676 .
H7M Cu18 H8M 112.4(16) . .
C1 N1 C6 123.2(3) . .
C1 N1 C2 122.1(3) . .
C6 N1 C2 114.3(3) . .
C10 N2 C11 122.8(3) . .
C10 N2 C15 122.5(3) . .
C11 N2 C15 114.7(2) . .
C19 N3 C20 123.0(3) . .
C19 N3 C24 121.4(3) . .
C20 N3 C24 115.5(3) . .
C28 N4 C29 122.0(3) . .
C28 N4 C33 122.6(3) . .
C29 N4 C33 115.0(3) . .
C37 N5 C42 123.0(3) . .
C37 N5 C38 122.5(3) . .
C42 N5 C38 114.4(3) . .
C46 N6 C51 122.3(3) . .
C46 N6 C47 122.3(3) . .
C51 N6 C47 115.4(3) . .
F3 P1 F3 180.0 . 2_755
F3 P1 F1 91.7(3) . 2_755
F3 P1 F1 88.3(3) 2_755 2_755
F3 P1 F1 88.3(3) . .
F3 P1 F1 91.7(3) 2_755 .
F1 P1 F1 180.00(18) 2_755 .
F3 P1 F2 90.3(2) . 2_755
F3 P1 F2 89.7(2) 2_755 2_755
F1 P1 F2 90.32(16) 2_755 2_755
F1 P1 F2 89.68(16) . 2_755
F3 P1 F2 89.7(2) . .
F3 P1 F2 90.3(2) 2_755 .
F1 P1 F2 89.68(16) 2_755 .
F1 P1 F2 90.32(16) . .
F2 P1 F2 180.0 2_755 .
C1 S1 Cu8 112.91(12) . .
C1 S1 Cu4 98.27(12) . .
Cu8 S1 Cu4 69.44(3) . .
C1 S2 Cu7 111.61(12) . .
C1 S2 Cu3 99.63(12) . .
Cu7 S2 Cu3 66.20(3) . .
C10 S3 Cu11 109.49(10) . .
C10 S3 Cu12 106.87(11) . .
Cu11 S3 Cu12 66.61(3) . .
C10 S4 Cu9 107.00(11) . .
C10 S4 Cu8 109.05(11) . .
Cu9 S4 Cu8 70.61(3) . .
C19 S5 Cu10 114.97(11) . .
C19 S5 Cu11 89.89(11) . .
Cu10 S5 Cu11 67.06(3) . .
C19 S6 Cu6 110.48(12) . .
C19 S6 Cu7 96.94(11) . .
Cu6 S6 Cu7 66.83(3) . .
C28 S7 Cu2 111.26(13) . .
C28 S7 Cu6 97.93(12) . .
Cu2 S7 Cu6 73.18(4) . .
C28 S8 Cu5' 96.26(14) 2_676 .
C28 S8 Cu9 114.29(13) 2_676 .
Cu5' S8 Cu9 73.36(8) . .
C28 S8 Cu5 92.81(12) 2_676 .
Cu9 S8 Cu5 64.94(4) . .
C37 S9 Cu1 112.93(12) . 2_676
C37 S9 Cu10 99.73(11) . .
Cu1 S9 Cu10 68.09(3) 2_676 .
C37 S10 Cu5' 103.66(14) 2_676 .
C37 S10 Cu4 111.77(12) 2_676 .
Cu5' S10 Cu4 72.21(8) . .
C37 S10 Cu5 97.98(11) 2_676 .
Cu4 S10 Cu5 62.64(4) . .
C46 S11 Cu12 113.09(11) . .
C46 S11 Cu1 98.08(11) . 2_676
Cu12 S11 Cu1 69.98(3) . 2_676
C46 S12 Cu2 114.82(12) 2_676 .
C46 S12 Cu3 96.45(11) 2_676 .
Cu2 S12 Cu3 68.77(3) . .

loop_
_geom_bond_atom_site_label_1
_geom_bond_atom_site_label_2
_geom_bond_distance
_geom_bond_site_symmetry_2
C1 N1 1.332(5) .
C1 S1 1.732(4) .
C1 S2 1.733(4) .
C2 N1 1.476(5) .
C2 C3 1.527(7) .
C2 H2A 0.9900 .
C2 H2B 0.9900 .
C3 C4' 1.41(2) .
C3 C4 1.638(19) .
C3 H3A 0.9900 .
C3 H3B 0.9900 .
C4 C5 1.503(10) .
C4 H4A 0.9900 .
C4 H4B 0.9900 .
C5 H5A 0.9800 .
C5 H5B 0.9800 .
C5 H5C 0.9800 .
C4' C5' 1.521(9) .
C4' H4C 0.9900 .
C4' H4D 0.9900 .
C5' H5D 0.9800 .
C5' H5E 0.9800 .
C5' H5F 0.9800 .
C6 N1 1.464(5) .
C6 C7 1.525(6) .
C6 H6A 0.9900 .
C6 H6B 0.9900 .
C7 C8 1.528(8) .
C7 H7A 0.9900 .
C7 H7B 0.9900 .
C8 C9 1.455(8) .
C8 H8A 0.9900 .
C8 H8B 0.9900 .
C9 H9A 0.9800 .
C9 H9B 0.9800 .
C9 H9C 0.9800 .
C10 N2 1.328(4) .
C10 S3 1.733(3) .
C10 S4 1.741(3) .
C11 N2 1.473(4) .
C11 C12 1.516(5) .
C11 H9M 0.9900 .
C11 H11B 0.9900 .
C12 C13 1.517(5) .
C12 H12A 0.9900 .
C12 H12B 0.9900 .
C13 C14 1.519(6) .
C13 H13A 0.9900 .
C13 H13B 0.9900 .
C14 H14A 0.9800 .
C14 H14B 0.9800 .
C14 H14C 0.9800 .
C15 N2 1.480(4) .
C15 C16 1.521(5) .
C15 H15A 0.9900 .
C15 H15B 0.9900 .
C16 C17 1.514(5) .
C16 H16A 0.9900 .
C16 H16B 0.9900 .
C17 C18 1.523(6) .
C17 H17A 0.9900 .
C17 H17B 0.9900 .
C18 H18A 0.9800 .
C18 H18B 0.9800 .
C18 H18C 0.9800 .
C19 N3 1.331(4) .
C19 S5 1.721(4) .
C19 S6 1.742(3) .
C20 N3 1.471(5) .
C20 C21 1.518(7) .
C20 H20A 0.9900 .
C20 H20B 0.9900 .
C21 C22 1.506(8) .
C21 H21A 0.9900 .
C21 H21B 0.9900 .
C22 C23 1.517(8) .
C22 H22A 0.9900 .
C22 H22B 0.9900 .
C23 H23A 0.9800 .
C23 H23B 0.9800 .
C23 H23C 0.9800 .
C24 N3 1.477(4) .
C24 C25 1.514(6) .
C24 H24A 0.9900 .
C24 H24B 0.9900 .
C25 C26 1.529(6) .
C25 H25A 0.9900 .
C25 H25B 0.9900 .
C26 C27 1.485(8) .
C26 H26A 0.9900 .
C26 H26B 0.9900 .
C27 H27A 0.9800 .
C27 H27B 0.9800 .
C27 H27C 0.9800 .
C28 N4 1.332(5) .
C28 S8 1.731(4) 2_676
C28 S7 1.736(4) .
C29 N4 1.469(5) .
C29 C30 1.530(7) .
C29 H29A 0.9900 .
C29 H29B 0.9900 .
C30 C31 1.522(8) .
C30 H30A 0.9900 .
C30 H30B 0.9900 .
C31 C32 1.550(17) .
C31 C32' 1.56(4) .
C31 H31A 0.9900 .
C31 H31B 0.9900 .
C32 H32A 0.9800 .
C32 H32B 0.9800 .
C32 H32C 0.9800 .
C32' H32D 0.9800 .
C32' H32E 0.9800 .
C32' H32F 0.9800 .
C33 N4 1.476(5) .
C33 C34 1.522(5) .
C33 H33A 0.9900 .
C33 H33B 0.9900 .
C34 C35 1.520(5) .
C34 H34A 0.9900 .
C34 H34B 0.9900 .
C35 C36 1.511(6) .
C35 H35A 0.9900 .
C35 H35B 0.9900 .
C36 H36A 0.9800 .
C36 H36B 0.9800 .
C36 H36C 0.9800 .
C37 N5 1.328(4) .
C37 S9 1.726(3) .
C37 S10 1.734(3) 2_676
C38 N5 1.478(5) .
C38 C39 1.517(6) .
C38 H38A 0.9900 .
C38 H38B 0.9900 .
C39 C40 1.525(6) .
C39 H39A 0.9900 .
C39 H39B 0.9900 .
C40 C41 1.488(7) .
C40 H40A 0.9900 .
C40 H40B 0.9900 .
C41 H41A 0.9800 .
C41 H41B 0.9800 .
C41 H41C 0.9800 .
C42 N5 1.476(5) .
C42 C43 1.502(6) .
C42 H42A 0.9900 .
C42 H42B 0.9900 .
C43 C44 1.531(7) .
C43 H43A 0.9900 .
C43 H43B 0.9900 .
C44 C45 1.493(8) .
C44 H44A 0.9900 .
C44 H44B 0.9900 .
C45 H45A 0.9800 .
C45 H45B 0.9800 .
C45 H45C 0.9800 .
C46 N6 1.322(4) .
C46 S12 1.736(3) 2_676
C46 S11 1.741(3) .
C47 N6 1.494(5) .
C47 C48 1.524(8) .
C47 H47A 0.9900 .
C47 H47B 0.9900 .
C48 C49 1.528(8) .
C48 H48A 0.9900 .
C48 H48B 0.9900 .
C49 C50 1.439(9) .
C49 H49A 0.9900 .
C49 H49B 0.9900 .
C50 H50A 0.9800 .
C50 H50B 0.9800 .
C50 H50C 0.9800 .
C51 N6 1.481(4) .
C51 C52 1.514(6) .
C51 H51A 0.9900 .
C51 H51B 0.9900 .
C52 C53 1.518(6) .
C52 H52A 0.9900 .
C52 H52B 0.9900 .
C53 C54 1.507(7) .
C53 H53A 0.9900 .
C53 H53B 0.9900 .
C54 H54A 0.9800 .
C54 H54B 0.9800 .
C54 H54C 0.9800 .
Cu1 Cu18 2.277(3) 2_676
Cu1 S9 2.3129(10) 2_676
Cu1 S11 2.3919(9) 2_676
Cu1 Cu15 2.4031(15) 2_676
Cu1 Cu4 2.5743(6) .
Cu1 Cu10 2.6254(7) 2_676
Cu1 Cu12 2.6794(6) 2_676
Cu1 Cu3 2.7055(6) .
Cu1 H1M 1.67(4) .
Cu2 S12 2.2902(10) .
Cu2 S7 2.2986(11) .
Cu2 Cu14 2.5628(18) 2_676
Cu2 Cu9 2.6357(7) 2_676
Cu2 Cu3 2.6392(6) .
Cu2 Cu15 2.6737(16) 2_676
Cu2 Cu12 2.7104(7) 2_676
Cu2 Cu6 2.7682(6) .
Cu2 H3M 1.696(10) .
Cu3 S12 2.3810(9) .
Cu3 S2 2.4023(10) .
Cu3 Cu13 2.4560(10) .
Cu3 Cu7 2.5780(6) .
Cu3 Cu4 2.7200(6) .
Cu3 Cu15 2.7381(16) 2_676
Cu3 H1M 1.66(4) .
Cu3 H6M 1.80(5) .
Cu4 S10 2.3476(10) .
Cu4 S1 2.3555(10) .
Cu4 Cu5 2.4935(14) .
Cu4 Cu13 2.5072(10) .
Cu4 Cu18 2.658(3) 2_676
Cu4 Cu8 2.6636(6) .
Cu4 Cu5' 2.666(3) .
Cu4 H1M 1.72(4) .
Cu4 H5M 1.83(4) .
Cu5 Cu14 2.048(2) .
Cu5 S10 2.4466(15) .
Cu5 Cu18 2.491(3) 2_676
Cu5 S8 2.5050(16) .
Cu5 Cu9 2.5932(13) .
Cu5 Cu10 2.6182(12) 2_676
Cu5 Cu6 2.9617(13) 2_676
Cu5 H5M 1.83(4) .
Cu5' S8 2.107(3) .
Cu5' S10 2.171(3) .
Cu5' Cu14 2.583(3) .
Cu5' Cu9 2.648(3) .
Cu5' Cu10 3.041(3) 2_676
Cu5' H5M 2.09(4) .
Cu6 S6 2.3106(10) .
Cu6 S7 2.3447(11) .
Cu6 Cu14 2.3684(17) 2_676
Cu6 Cu7 2.5856(6) .
Cu6 Cu16 2.5905(16) .
Cu6 Cu10 2.6125(7) .
Cu6 Cu5 2.9617(13) 2_676
Cu6 H4M 1.61(4) .
Cu6 H6M 1.96(5) .
Cu7 S2 2.3168(10) .
Cu7 S6 2.3831(9) .
Cu7 Cu13 2.4983(10) .
Cu7 Cu8 2.5882(6) .
Cu7 Cu11 2.6734(6) .
Cu7 Cu16 2.6851(15) .
Cu7 H2M 1.66(4) .
Cu7 H6M 1.900(10) .
Cu8 S1 2.3208(10) .
Cu8 S4 2.3289(9) .
Cu8 Cu13 2.4662(9) .
Cu8 Cu11 2.6681(6) .
Cu8 Cu9 2.6807(7) .
Cu8 Cu17 2.759(3) .
Cu8 H2M 1.65(4) .
Cu8 H5M 1.79(4) .
Cu9 S4 2.3093(9) .
Cu9 S8 2.3164(12) .
Cu9 Cu14 2.4805(14) .
Cu9 Cu17 2.579(3) .
Cu9 Cu2 2.6357(7) 2_676
Cu9 Cu12 2.7037(7) .
Cu9 H5M 2.03(4) .
Cu10 S5 2.2773(10) .
Cu10 S9 2.3759(10) .
Cu10 Cu18 2.384(3) .
Cu10 Cu16 2.3962(15) .
Cu10 Cu5 2.6182(12) 2_676
Cu10 Cu1 2.6254(7) 2_676
Cu10 Cu11 2.6341(6) .
Cu10 Cu14 2.8495(13) 2_676
Cu10 Cu5' 3.041(3) 2_676
Cu10 H4M 1.67(4) .
Cu10 H7M 1.90(5) .
Cu11 S3 2.3299(9) .
Cu11 Cu17 2.340(3) .
Cu11 Cu16 2.3640(15) .
Cu11 S5 2.4811(10) .
Cu11 Cu12 2.5759(6) .
Cu11 Cu15 3.0034(16) .
Cu11 H2M 1.70(4) .
Cu11 H7M 1.87(5) .
Cu12 S11 2.2774(9) .
Cu12 S3 2.3608(9) .
Cu12 Cu15 2.3718(14) .
Cu12 Cu17 2.472(3) .
Cu12 Cu1 2.6794(6) 2_676
Cu12 Cu2 2.7103(7) 2_676
Cu12 H7M 1.99(5) .
Cu13 Cu16 1.6590(17) .
Cu13 Cu18 1.667(3) 2_676
Cu13 Cu17 1.697(3) .
Cu13 Cu15 1.8553(16) 2_676
Cu13 Cu14 2.3758(19) .
Cu13 Cu14 2.5053(18) 2_676
Cu13 Cu15 2.5688(16) .
Cu13 Cu17 2.629(3) 2_676
Cu13 H5M 1.95(4) .
Cu13 H6M 1.89(5) .
Cu13 H8M 1.6153(8) .
Cu14 Cu16 1.578(2) 2_676
Cu14 Cu18 1.659(3) 2_676
Cu14 Cu17 1.926(3) .
Cu14 Cu15 2.013(2) .
Cu14 Cu6 2.3685(17) 2_676
Cu14 Cu13 2.5053(18) 2_676
Cu14 Cu2 2.5627(18) 2_676
Cu14 Cu15 2.7334(19) 2_676
Cu14 H8M 1.8306(11) .
Cu15 Cu17 1.117(3) .
Cu15 Cu18 1.327(3) .
Cu15 Cu16 1.852(2) .
Cu15 Cu13 1.8553(16) 2_676
Cu15 Cu1 2.4031(15) 2_676
Cu15 Cu16 2.4525(18) 2_676
Cu15 Cu2 2.6737(16) 2_676
Cu15 Cu14 2.7333(19) 2_676
Cu15 Cu3 2.7381(15) 2_676
Cu15 H7M 1.68(5) .
Cu15 H8M 1.5528(13) .
Cu16 Cu18 1.385(3) .
Cu16 Cu17 1.422(3) .
Cu16 Cu14 1.578(2) 2_676
Cu16 Cu15 2.4525(18) 2_676
Cu16 Cu13 2.6628(16) 2_676
Cu16 Cu17 2.678(3) 2_676
Cu16 H6M 2.03(5) .
Cu16 H7M 1.85(5) .
Cu16 H8M 1.5205(13) .
Cu17 Cu18 1.854(4) .
Cu17 Cu18 2.453(3) 2_676
Cu17 Cu13 2.629(3) 2_676
Cu17 Cu16 2.678(3) 2_676
Cu17 Cu14 2.750(3) 2_676
Cu17 H7M 1.81(5) .
Cu17 H8M 1.512(2) .
Cu18 Cu14 1.659(3) 2_676
Cu18 Cu13 1.667(3) 2_676
Cu18 Cu1 2.277(3) 2_676
Cu18 Cu17 2.453(3) 2_676
Cu18 Cu5 2.491(3) 2_676
Cu18 Cu4 2.658(3) 2_676
Cu18 Cu16 2.755(3) 2_676
Cu18 H7M 1.71(5) .
Cu18 H8M 1.562(2) .
F1 P1 1.559(3) .
F2 P1 1.588(3) .
F3 P1 1.552(4) .
P1 F3 1.552(4) 2_755
P1 F1 1.559(3) 2_755
P1 F2 1.588(3) 2_755
S8 C28 1.731(4) 2_676
S9 Cu1 2.3128(10) 2_676
S10 C37 1.734(3) 2_676
S11 Cu1 2.3920(9) 2_676
S12 C46 1.736(3) 2_676
